data_7247196
loop_
_publ_author_name
'Habib, Faiza'
'Tocher, Derek A.'
'Carmalt, Claire J.'

_publ_section_title
;
 Encapsulation of N-containing compounds in a new hydrophilic Cd-based
 crystalline sponge via coordinative alignment method
;
_journal_issue 35
_journal_name_full CrystEngComm
_journal_page_first 5001
_journal_page_last 5011
_journal_paper_doi 10.1039/D3CE00592E
_journal_volume 25
_journal_year 2023
_chemical_formula_moiety '0.33(C310 H212 Cd14 N38 O80), 1.33(C3 H6 O), 0.67(C5 H4 O)'
_chemical_formula_sum 'C110.67 H81.33 Cd4.67 N12.67 O28.67'
_chemical_formula_weight 2571.75
_chemical_name_systematic xstr1410
_space_group_crystal_system monoclinic
_space_group_IT_number 14
_space_group_name_Hall '-P 2yn'
_space_group_name_H-M_alt 'P 1 21/n 1'
_atom_sites_solution_hydrogens geom
_atom_sites_solution_primary iterative
_audit_creation_date 2022-08-29
_audit_creation_method
;
Olex2 1.2
(compiled 2018.05.29 svn.r3508 for OlexSys, GUI svn.r5506)
;
_audit_update_record
;
2023-06-12 deposited with the CCDC.	2023-08-04 downloaded from the CCDC.
;
_cell_angle_alpha 90
_cell_angle_beta 94.5246(7)
_cell_angle_gamma 90
_cell_formula_units_Z 6
_cell_length_a 14.05890(12)
_cell_length_b 43.1549(2)
_cell_length_c 33.7222(2)
_cell_measurement_reflns_used 136618
_cell_measurement_temperature 150.00(10)
_cell_measurement_theta_max 73.2900
_cell_measurement_theta_min 3.6710
_cell_volume 20395.8(2)
_computing_cell_refinement 'CrysAlisPro 1.171.41.112a (Rigaku OD, 2021)'
_computing_data_collection 'CrysAlisPro 1.171.41.112a (Rigaku OD, 2021)'
_computing_data_reduction 'CrysAlisPro 1.171.41.112a (Rigaku OD, 2021)'
_computing_molecular_graphics 'Olex2 (Dolomanov et al., 2009)'
_computing_publication_material 'Olex2 (Dolomanov et al., 2009)'
_computing_structure_refinement 'ShelXL (Sheldrick, 2015)'
_computing_structure_solution 'olex2.solve (Bourhis et al., 2015)'
_diffrn_ambient_environment N~2~
_diffrn_ambient_temperature 150.00(10)
_diffrn_detector 'CCD plate'
_diffrn_detector_area_resol_mean 5.2031
_diffrn_detector_type Atlas
_diffrn_measured_fraction_theta_full 0.999
_diffrn_measured_fraction_theta_max 0.988
_diffrn_measurement_details
;
List of Runs (angles in degrees, time in seconds):

  # Type    Start    End  Width  t~exp~   \w     \q     \k     \f   Frames
#--------------------------------------------------------------------------
  1  \w    -69.00   3.00   0.75    3.70    --  -42.62 112.00  38.00   96
  2  \w     19.00  46.00   0.75    3.70    --   42.62-112.00 -54.00   36
  3  \w     31.00 108.25   0.75   12.76    --  106.06-112.00 -54.00  103
  4  \w    116.00 141.50   0.75   12.76    --  106.06 112.00  38.00   34
  5  \w   -117.00 -66.00   0.75    3.70    --  -42.62 -38.00 -60.00   68
  6  \w    -96.00 -60.75   0.75    3.70    --  -42.62 -57.00 150.00   47
  7  \w   -116.00 -14.00   0.75    3.70    --  -42.62 -57.00  90.00  136
  8  \w   -109.00 -82.00   0.75    3.70    --  -42.62 -57.00 -90.00   36
  9  \w    -63.00 -21.00   0.75    3.70    --  -42.62 -38.00 -60.00   56
 10  \w    -56.00 -17.75   0.75    3.70    --  -42.62 -57.00 150.00   51
 11  \w   -116.00 -14.00   0.75    3.70    --  -42.62 -57.00-150.00  136
 12  \w    -75.00  -6.00   0.75    3.70    --  -42.62 125.00 150.00   92
 13  \w   -111.00 -15.00   0.75    3.70    --  -42.62 -57.00  30.00  128
 14  \w    -60.00 -15.75   0.75    3.70    --  -42.62 -57.00 -90.00   59
 15  \w     10.00  41.50   0.75    3.70    --   42.62  80.00-153.79   42
 16  \w      9.00  41.25   0.75    3.70    --   42.62  81.00  91.33   43
 17  \w      9.00  42.00   0.75    3.70    --   42.62  81.00  12.83   44
 18  \w    -20.00  74.50   0.75    3.70    --   42.62 -77.00 -60.00  126
 19  \w     12.00  39.00   0.75    3.70    --   42.62  81.00 160.45   36
 20  \w      9.00  41.25   0.75    3.70    --   42.62  81.00 -83.81   43
 21  \w    116.00 144.50   0.75   12.76    --  106.06  61.00 -90.00   38
 22  \w     78.00 109.50   0.75   12.76    --  106.06  58.00  71.82   42
 23  \w     77.00 107.00   0.75   12.76    --  106.06  61.00 -90.00   40
 24  \w     98.00 173.00   0.75   12.76    --  106.06 125.00  90.00  100
 25  \w     79.00 172.00   0.75   12.76    --  106.06  49.00 -31.37  124
 26  \w     76.00 127.00   0.75   12.76    --  106.06  67.00  41.48   68
 27  \w    140.00 167.00   0.75   12.76    --  106.06  71.00  10.05   36
 28  \w     75.00 121.50   0.75   12.76    --  106.06  69.00 124.74   62
 29  \w     34.00 106.00   0.75   12.76    --  106.06-125.00 -90.00   96
 30  \w     76.00 102.25   0.75   12.76    --  106.06  67.00   0.00   35
 31  \w     77.00 103.25   0.75   12.76    --  106.06  61.00 -60.00   35
 32  \w     79.00 106.00   0.75   12.76    --  106.06  53.00 -98.69   36
 33  \w     41.00 107.00   0.75   12.76    --  106.06-101.00  76.02   88
 34  \w     77.00 167.00   0.75   12.76    --  106.06  61.00  -4.54  120
 35  \w     75.00 101.25   0.75   12.76    --  106.06  71.00  10.05   35
 36  \w    113.00 140.00   0.75   12.76    --  106.06  61.00  90.00   36
 37  \w     77.00 103.25   0.75   12.76    --  106.06  61.00 120.00   35
 38  \w     77.00 111.50   0.75   12.76    --  106.06  61.00  90.00   46
 39  \w     24.00  97.50   0.75   12.76    --  106.06 -94.00  30.00   98
 40  \w     78.00 104.25   0.75   12.76    --  106.06  58.00 -12.86   35
 41  \w     75.00 101.25   0.75   12.76    --  106.06  71.00-172.08   35
 42  \w     77.00 103.25   0.75   12.76    --  106.06  63.00 -41.21   35
 43  \w     77.00 103.25   0.75   12.76    --  106.06  61.00 -30.00   35
 44  \w     76.00 102.25   0.75   12.76    --  106.06  68.00  69.29   35
 45  \w    107.00 176.00   0.75   12.76    --  106.06  68.00  69.29   92
 46  \w     75.00 101.25   0.75   12.76    --  106.06  69.00-132.74   35
 47  \w     76.00 102.25   0.75   12.76    --  106.06  67.00  92.07   35
 48  \w     77.00 136.25   0.75   12.76    --  106.06  61.00  60.00   79
 49  \w     77.00 103.25   0.75   12.76    --  106.06  60.00 -96.88   35
 50  \w     76.00 102.25   0.75   12.76    --  106.06  67.00 148.63   35
 51  \w     76.00 102.25   0.75   12.76    --  106.06  66.00  30.28   35
 52  \w     77.00 177.50   0.75   12.76    --  106.06  61.00 -74.15  134
 53  \w     78.00 155.25   0.75   12.76    --  106.06  57.00 151.99  103
 54  \w     75.00 101.25   0.75   12.76    --  106.06  69.00 159.89   35
 55  \w     85.00 111.25   0.75   12.76    --  106.06-125.00-150.00   35
 56  \w     77.00 103.25   0.75   12.76    --  106.06  63.00 107.61   35
 57  \w     51.00  78.00   0.75   12.76    --  106.06-125.00-150.00   36
 58  \w     77.00 104.00   0.75   12.76    --  106.06  61.00-150.00   36
 59  \w     77.00 176.00   0.75   12.76    --  106.06  61.00-180.00  132
 60  \w     34.00 124.00   0.75   12.76    --  106.06 -61.00  90.00  120
 61  \w     76.00 177.25   0.75   12.76    --  106.06  69.00-137.84  135
;
_diffrn_measurement_device 'four-circle diffractometer'
_diffrn_measurement_device_type 'SuperNova, Dual, Cu at home/near, Atlas'
_diffrn_measurement_method '\w scans'
_diffrn_orient_matrix_type 'CrysAlisPro convention (1999,Acta A55,543-557)'
_diffrn_orient_matrix_UB_11 0.0033465000
_diffrn_orient_matrix_UB_12 0.0346339000
_diffrn_orient_matrix_UB_13 -0.0109104000
_diffrn_orient_matrix_UB_21 0.0981688000
_diffrn_orient_matrix_UB_22 -0.0048130000
_diffrn_orient_matrix_UB_23 -0.0163671000
_diffrn_orient_matrix_UB_31 -0.0492569000
_diffrn_orient_matrix_UB_32 -0.0072517000
_diffrn_orient_matrix_UB_33 -0.0413880000
_diffrn_radiation_monochromator mirror
_diffrn_radiation_probe x-ray
_diffrn_radiation_type CuK\a
_diffrn_radiation_wavelength 1.54184
_diffrn_reflns_av_R_equivalents 0.0712
_diffrn_reflns_av_unetI/netI 0.0310
_diffrn_reflns_Laue_measured_fraction_full 0.999
_diffrn_reflns_Laue_measured_fraction_max 0.988
_diffrn_reflns_limit_h_max 17
_diffrn_reflns_limit_h_min -17
_diffrn_reflns_limit_k_max 53
_diffrn_reflns_limit_k_min -53
_diffrn_reflns_limit_l_max 40
_diffrn_reflns_limit_l_min -41
_diffrn_reflns_number 368403
_diffrn_reflns_point_group_measured_fraction_full 0.999
_diffrn_reflns_point_group_measured_fraction_max 0.988
_diffrn_reflns_theta_full 67.684
_diffrn_reflns_theta_max 73.533
_diffrn_reflns_theta_min 3.474
_diffrn_source 'micro-focus sealed X-ray tube'
_diffrn_source_type 'SuperNova (Cu) X-ray Source'
_exptl_absorpt_coefficient_mu 6.312
_exptl_absorpt_correction_T_max 1.00000
_exptl_absorpt_correction_T_min 0.38859
_exptl_absorpt_correction_type multi-scan
_exptl_absorpt_process_details
;
CrysAlisPro 1.171.41.112a (Rigaku Oxford Diffraction, 2021)
Empirical absorption correction using spherical harmonics,
implemented in SCALE3 ABSPACK scaling algorithm.
;
_exptl_crystal_colour 'clear light colourless'
_exptl_crystal_colour_lustre clear
_exptl_crystal_colour_modifier light
_exptl_crystal_colour_primary colourless
_exptl_crystal_density_diffrn 1.256
_exptl_crystal_description block
_exptl_crystal_F_000 7724
_exptl_crystal_size_max 0.25
_exptl_crystal_size_mid 0.05
_exptl_crystal_size_min 0.03
_refine_diff_density_max 2.622
_refine_diff_density_min -1.421
_refine_diff_density_rms 0.152
_refine_ls_extinction_method none
_refine_ls_goodness_of_fit_ref 1.046
_refine_ls_hydrogen_treatment constr
_refine_ls_matrix_type full
_refine_ls_number_parameters 1942
_refine_ls_number_reflns 40647
_refine_ls_number_restraints 280
_refine_ls_restrained_S_all 1.043
_refine_ls_R_factor_all 0.0954
_refine_ls_R_factor_gt 0.0797
_refine_ls_shift/su_max 0.009
_refine_ls_shift/su_mean 0.000
_refine_ls_structure_factor_coef Fsqd
_refine_ls_weighting_details 'w=1/[\s^2^(Fo^2^)+(0.0952P)^2^+191.0943P] where P=(Fo^2^+2Fc^2^)/3'
_refine_ls_weighting_scheme calc
_refine_ls_wR_factor_gt 0.2062
_refine_ls_wR_factor_ref 0.2236
_reflns_Friedel_coverage 0.000
_reflns_number_gt 33403
_reflns_number_total 40647
_reflns_threshold_expression 'I > 2\s(I)'
_cod_data_source_file d3ce00592e2.cif
_cod_data_source_block xstr1410_auto
_cod_depositor_comments 'Adding full bibliography for 7247186--7247196.cif.'
_cod_original_cell_volume 20395.9(2)
_cod_database_code 7247196
_shelx_shelxl_version_number 2017/1
_chemical_oxdiff_formula Cd7C130H110N25O35
_shelx_space_group_comment
;
The symmetry employed for this shelxl refinement is uniquely defined
by the following loop, which should always be used as a source of
symmetry information in preference to the above space-group names.
They are only intended as comments.
;
_shelx_estimated_absorpt_t_max 0.833
_shelx_estimated_absorpt_t_min 0.301
_diffrn_oxdiff_digest_frames
;
0130db65db821d84a00b83f48a4a4da8a40002845e7
;
_reflns_odcompleteness_completeness 99.87
_reflns_odcompleteness_iscentric 1
_reflns_odcompleteness_theta 66.97
_olex2_refinement_description
;
1. Fixed Uiso
 At 1.2 times of:
  All C(H) groups, All N(H) groups
 At 1.5 times of:
  All C(H,H,H) groups
2. Restrained distances
 C168-C166 = C167-C166 = C164-C163 = C165-C163 = C162-C160 = C161-C160 = C159-
 C157 = C158-C157
 1.54 with sigma of 0.002
 O41-C157 = O42-C160 = O44-C166 = O43-C163
 1.23 with sigma of 0.002
 C172-C171 = C171-C170
 1.54 with sigma of 0.002
 C170-C169
 1.54 with sigma of 0.002
 O45-C171
 1.23 with sigma of 0.002
3. Uiso/Uaniso restraints and constraints
N1 \\sim C31 \\sim C32 \\sim C33 \\sim C34 \\sim C35: within 1.7A with sigma of
0.004 and sigma for terminal atoms of 0.008
Uanis(O42) \\sim Ueq, Uanis(C160) \\sim Ueq, Uanis(C162) \\sim Ueq, Uanis(C161)
\\sim Ueq: with sigma of 0.001 and sigma for terminal atoms of 0.002
Uanis(C165) \\sim Ueq, Uanis(C163) \\sim Ueq, Uanis(C164) \\sim Ueq, Uanis(O43)
\\sim Ueq: with sigma of 0.001 and sigma for terminal atoms of 0.002
Uanis(O41) \\sim Ueq, Uanis(C157) \\sim Ueq, Uanis(C159) \\sim Ueq, Uanis(C158)
\\sim Ueq: with sigma of 0.001 and sigma for terminal atoms of 0.002
Uanis(C169) \\sim Ueq, Uanis(C170) \\sim Ueq, Uanis(C171) \\sim Ueq,
Uanis(C172) \\sim Ueq, Uanis(O45) \\sim Ueq, Uanis(C173) \\sim Ueq, Uanis(C174)
\\sim Ueq, Uanis(C175) \\sim Ueq, Uanis(C176) \\sim Ueq, Uanis(C177) \\sim Ueq:
with sigma of 0.001 and sigma for terminal atoms of 0.002
Uanis(C167) \\sim Ueq, Uanis(C166) \\sim Ueq, Uanis(O44) \\sim Ueq, Uanis(C168)
\\sim Ueq: with sigma of 0.001 and sigma for terminal atoms of 0.002
Uanis(C122) \\sim Ueq, Uanis(C123) \\sim Ueq, Uanis(C124) \\sim Ueq,
Uanis(C125) \\sim Ueq, Uanis(C126) \\sim Ueq, Uanis(N16) \\sim Ueq: with sigma
of 0.001 and sigma for terminal atoms of 0.002
Uanis(N15) \\sim Ueq, Uanis(C117) \\sim Ueq, Uanis(C118) \\sim Ueq, Uanis(C119)
\\sim Ueq, Uanis(C120) \\sim Ueq, Uanis(C121) \\sim Ueq: with sigma of 0.001
and sigma for terminal atoms of 0.002
Uanis(C34) = Uanis(C35) = Uanis(C31) = Uanis(C32) = Uanis(C33) = Uanis(N1)
Uanis(C120) = Uanis(C119) = Uanis(C118) = Uanis(C117) = Uanis(N15) = Uanis(C121)
Uanis(C173) = Uanis(C172) = Uanis(C177) = Uanis(C176) = Uanis(C175) =
Uanis(C174) = Uanis(C171) = Uanis(O45) = Uanis(C170) = Uanis(C169)
Uanis(N11) = Uanis(C94) = Uanis(C95) = Uanis(C96) = Uanis(C97) = Uanis(C98)
Uanis(N2) = Uanis(C42) = Uanis(C41) = Uanis(C40) = Uanis(C39) = Uanis(C38)
Uanis(N13) = Uanis(C112) = Uanis(C113) = Uanis(C114) = Uanis(C115) = Uanis(C116)
4. Others
 Fixed Sof: C97(0.5) H97(0.5) C98(0.5) H98(0.5) O41(0.5) C157(0.5) C158(0.5)
 H15D(0.5) H15E(0.5) H15F(0.5) C159(0.5) H15A(0.5) H15B(0.5) H15C(0.5) O42(0.5)
 C160(0.5) C161(0.5) H16D(0.5) H16E(0.5) H16F(0.5) C162(0.5) H16G(0.5)
 H16H(0.5) H16I(0.5) O43(0.5) C163(0.5) C164(0.5) H16P(0.5) H16Q(0.5) H16R(0.5)
 C165(0.5) H16S(0.5) H16T(0.5) H16U(0.5) O44(0.5) C166(0.5) C167(0.5) H16J(0.5)
 H16K(0.5) H16L(0.5) C168(0.5) H16M(0.5) H16N(0.5) H16O(0.5) C169(0.5)
 H16A(0.5) H16B(0.5) H16C(0.5) C170(0.5) C177(0.5) H177(0.5) C172(0.5)
 C173(0.5) H173(0.5) C174(0.5) H174(0.5) C175(0.5) H175(0.5) C176(0.5) H176(0.5)
5.a Aromatic/amide H refined with riding coordinates:
 C42(H42), C41(H41), C40(H40), C39(H39), C38(H38), N3(H3), N4(H4), N5(H5),
 N6(H6), N7(H7), N9(H9), N10(H10A), N12(H12), C112(H112), C113(H113),
 C114(H114), C115(H115), C116(H116), C107(H107), C108(H108), C109(H109),
 C110(H110), C111(H111), N17(H17), N18(H18), N19(H19), C3(H3A), C4(H4A),
 C6(H6A), C7(H7A), C10(H10), C12(H12A), C14(H14), C17(H17A), C18(H18A),
 C20(H20), C21(H21), C25(H25), C26(H26), C28(H28), C29(H29), C35(H35), C31(H31),
  C32(H32), C33(H33), C34(H34), C37(H37), C45(H45), C46(H46), C48(H48),
 C49(H49), C52(H52), C54(H54), C56(H56), C59(H59), C60(H60), C62(H62), C63(H63),
  C66(H66), C67(H67), C69(H69), C70(H70), C74(H74), C75(H75), C77(H77),
 C78(H78), C81(H81), C83(H83), C85(H85), C88(H88), C89(H89), C91(H91), C92(H92),
  C95(H95), C96(H96), C97(H97), C98(H98), C94(H94), C101(H101), C102(H102),
 C104(H104), C105(H105), C121(H121), C120(H120), C119(H119), C118(H118),
 C117(H117), C122(H122), C126(H126), C125(H125), C124(H124), C123(H123),
 C129(H129), C130(H130), C132(H132), C133(H133), C136(H136), C138(H138),
 C140(H140), C143(H143), C144(H144), C146(H146), C147(H147), C151(H151),
 C152(H152), C154(H154), C155(H155), C177(H177), C173(H173), C174(H174),
 C175(H175), C176(H176)
5.b Fitted hexagon refined as free rotating group:
 N2(C42,C41,C40,C39,C38), N13(C112,C113,C114,C115,C116), N14(C107,C108,C109,
 C110,C111), C35(N1,C31,C32,C33,C34), C95(C96,C97,C98,N11,C94), C121(C120,C119,
 C118,C117,N15), C122(N16,C126,C125,C124,C123), C177(C172,C173,C174,C175,C176)
5.c Idealised Me refined as rotating group:
 C158(H15D,H15E,H15F), C159(H15A,H15B,H15C), C161(H16D,H16E,H16F), C162(H16G,
 H16H,H16I), C164(H16P,H16Q,H16R), C165(H16S,H16T,H16U), C167(H16J,H16K,H16L),
 C168(H16M,H16N,H16O), C169(H16A,H16B,H16C)
;
_olex2_submission_special_instructions 'No special instructions were received'
_oxdiff_exptl_absorpt_empirical_details
;
Empirical correction (ABSPACK) includes:
- Absorption correction using spherical harmonics
- Frame scaling
- Detector area scaling
;
_oxdiff_exptl_absorpt_empirical_full_max 1.931
_oxdiff_exptl_absorpt_empirical_full_min 0.631

loop_
_space_group_symop_operation_xyz
'x, y, z'
'-x+1/2, y+1/2, -z+1/2'
'-x, -y, -z'
'x-1/2, -y-1/2, z-1/2'

loop_
_atom_site_label
_atom_site_type_symbol
_atom_site_fract_x
_atom_site_fract_y
_atom_site_fract_z
_atom_site_U_iso_or_equiv
_atom_site_adp_type
_atom_site_occupancy
_atom_site_site_symmetry_order
_atom_site_calc_flag
_atom_site_refinement_flags_posn
_atom_site_refinement_flags_adp
_atom_site_refinement_flags_occupancy
_atom_site_disorder_assembly
_atom_site_disorder_group
Cd1 Cd -0.13913(6) 0.59844(2) 0.56180(2) 0.05467(18) Uani 1 1 d . . . . .
Cd2 Cd 0.07659(5) 0.64181(2) 0.54267(2) 0.04259(14) Uani 1 1 d . . . . .
Cd3 Cd -0.22069(5) -0.10165(2) 1.09431(2) 0.04718(16) Uani 1 1 d . . . . .
Cd4 Cd 0.44635(3) 0.41954(2) 1.09076(2) 0.02904(11) Uani 1 1 d . . . . .
Cd5 Cd 0.30142(4) 0.38479(2) 1.17252(2) 0.04569(14) Uani 1 1 d . . . . .
Cd6 Cd 0.39491(4) 0.33945(2) 1.08870(2) 0.03235(11) Uani 1 1 d . . . . .
Cd7 Cd 0.15567(4) 0.13774(2) 0.61683(2) 0.03649(12) Uani 1 1 d . . . . .
O1 O -0.1272(8) 0.5947(2) 0.49692(18) 0.103(3) Uani 1 1 d . . . . .
O2 O -0.0169(6) 0.62928(17) 0.48884(18) 0.073(2) Uani 1 1 d . . . . .
O3 O -0.1769(6) 0.66229(13) 0.29990(17) 0.0620(18) Uani 1 1 d . . . . .
O4 O -0.3552(5) 0.68867(12) 0.13112(18) 0.0540(15) Uani 1 1 d . . . . .
O5 O -0.1694(6) 0.85357(13) 0.1244(2) 0.072(2) Uani 1 1 d . . . . .
O6 O -0.3834(4) 0.57328(10) 0.14409(14) 0.0356(10) Uani 1 1 d . . . . .
O7 O -0.4077(4) 0.41185(11) 0.13422(15) 0.0379(11) Uani 1 1 d . . . . .
O8 O 0.3805(4) 0.45613(11) 0.12710(16) 0.0462(13) Uani 1 1 d . . . . .
O9 O 0.3281(6) 0.43591(14) 0.1819(2) 0.069(2) Uani 1 1 d . . . . .
O10 O 0.2753(6) 0.60673(13) 0.16582(17) 0.0597(17) Uani 1 1 d . . . . .
O11 O 0.1827(4) 0.74168(12) 0.21307(16) 0.0476(13) Uani 1 1 d . . . . .
O12 O 0.1449(4) 0.67255(11) 0.33895(13) 0.0338(10) Uani 1 1 d . . . . .
O13 O 0.3484(5) 0.61568(16) 0.53696(18) 0.0647(18) Uani 1 1 d . . . . .
O14 O 0.1944(5) 0.60716(12) 0.52769(15) 0.0527(15) Uani 1 1 d . . . . .
O15 O 0.1901(6) 0.65308(14) 0.5929(2) 0.073(2) Uani 1 1 d . . . . .
O16 O -0.0298(6) 0.67283(13) 0.5672(2) 0.0653(19) Uani 1 1 d . . . . .
O17 O -0.1571(6) 0.64585(14) 0.5858(2) 0.074(2) Uani 1 1 d . . . . .
O18 O 0.0245(5) 0.60145(13) 0.57954(17) 0.0564(16) Uani 1 1 d . . . . .
O19 O 0.1466(7) 0.5860(2) 0.6211(3) 0.092(3) Uani 1 1 d . . . . .
O20 O -0.1256(7) 0.54247(14) 0.57006(19) 0.076(2) Uani 1 1 d . . . . .
O21 O -0.1537(6) 0.57221(13) 0.62129(19) 0.0672(19) Uani 1 1 d . . . . .
O22 O -0.1104(5) 0.40443(12) 0.68064(16) 0.0531(15) Uani 1 1 d . . . . .
O23 O 0.0579(4) 0.29379(11) 0.78504(15) 0.0454(13) Uani 1 1 d . . . . .
O24 O 0.0411(4) 0.17902(11) 0.61698(14) 0.0397(11) Uani 1 1 d . . . . .
O25 O 0.1013(5) 0.16130(13) 0.67432(17) 0.0602(17) Uani 1 1 d . . . . .
O26 O 0.2460(5) 0.09421(13) 0.6294(3) 0.072(2) Uani 1 1 d . . . . .
O27 O 0.0704(4) 0.42715(11) 0.85586(16) 0.0429(12) Uani 1 1 d . . . . .
O28 O 0.3307(4) 0.41730(12) 1.04019(14) 0.0404(11) Uani 1 1 d . . . . .
O29 O 0.2821(4) 0.36986(13) 1.05560(15) 0.0447(12) Uani 1 1 d . . . . .
O30 O 0.4136(4) 0.37979(9) 1.12957(13) 0.0317(10) Uani 1 1 d . . . . .
O31 O 0.1790(10) 0.3898(3) 1.1265(3) 0.146(5) Uani 1 1 d . . . . .
O32 O 0.2873(7) 0.33160(15) 1.1674(2) 0.083(3) Uani 1 1 d . . . . .
O33 O 0.2947(4) 0.30504(13) 1.11147(17) 0.0505(14) Uani 1 1 d . . . . .
O34 O 0.0339(4) 0.17629(11) 1.16568(14) 0.0421(12) Uani 1 1 d . . . . .
O35 O 0.0797(4) 0.17487(11) 1.35139(14) 0.0393(11) Uani 1 1 d . . . . .
O36 O 0.1651(4) 0.14227(14) 1.55093(15) 0.0470(13) Uani 1 1 d . . . . .
O37 O 0.0221(4) 0.12230(10) 1.55815(14) 0.0412(12) Uani 1 1 d . . . . .
O38 O -0.0793(6) 0.05755(12) 1.25966(17) 0.065(2) Uani 1 1 d . . . . .
O39 O -0.1758(6) -0.04967(14) 1.08781(18) 0.075(2) Uani 1 1 d . . . . .
O40 O -0.1376(6) -0.07326(13) 1.1440(2) 0.071(2) Uani 1 1 d . . . . .
N2 N 0.1283(8) 0.6831(2) 0.5064(3) 0.129(3) Uani 1 1 d . . . . .
C42 C 0.2177(8) 0.6967(2) 0.5131(3) 0.129(3) Uani 1 1 d G . . . .
H42 H 0.261103 0.689383 0.534017 0.155 Uiso 1 1 calc R . . . .
C41 C 0.2437(7) 0.7211(2) 0.4892(3) 0.129(3) Uani 1 1 d G . . . .
H41 H 0.304798 0.730347 0.493776 0.155 Uiso 1 1 calc R . . . .
C40 C 0.1802(9) 0.7318(2) 0.4586(3) 0.129(3) Uani 1 1 d G . . . .
H40 H 0.197912 0.748420 0.442232 0.155 Uiso 1 1 calc R . . . .
C39 C 0.0907(8) 0.7182(2) 0.4519(3) 0.129(3) Uani 1 1 d G . . . .
H39 H 0.047332 0.725529 0.430928 0.155 Uiso 1 1 calc R . . . .
C38 C 0.0648(7) 0.6939(2) 0.4758(3) 0.129(3) Uani 1 1 d G . . . .
H38 H 0.003635 0.684564 0.471169 0.155 Uiso 1 1 calc R . . . .
N3 N -0.1756(6) 0.61064(15) 0.30829(18) 0.0479(17) Uani 1 1 d . . . . .
H3 H -0.182590 0.592631 0.296166 0.057 Uiso 1 1 calc R . . . .
N4 N -0.2501(4) 0.54928(13) 0.1722(2) 0.0394(14) Uani 1 1 d . . . . .
H4 H -0.193900 0.552740 0.184795 0.047 Uiso 1 1 calc R . . . .
N5 N -0.2334(5) 0.71231(14) 0.1684(2) 0.0514(18) Uani 1 1 d . . . . .
H5 H -0.187253 0.708531 0.186939 0.062 Uiso 1 1 calc R . . . .
N6 N 0.2886(5) 0.64880(16) 0.35330(17) 0.0430(15) Uani 1 1 d . . . . .
H6 H 0.342539 0.643926 0.343249 0.052 Uiso 1 1 calc R . . . .
N7 N 0.2988(5) 0.57967(13) 0.22346(19) 0.0458(16) Uani 1 1 d . . . . .
H7 H 0.301919 0.581240 0.249547 0.055 Uiso 1 1 calc R . . . .
N8 N 0.2948(5) 0.72388(13) 0.17327(19) 0.0405(14) Uani 1 1 d . . . . .
N9 N -0.0648(5) 0.44686(13) 0.71635(18) 0.0436(15) Uani 1 1 d . . . . .
H9 H -0.042094 0.453248 0.740014 0.052 Uiso 1 1 calc R . . . .
N10 N -0.0177(4) 0.29832(12) 0.72363(16) 0.0319(12) Uani 1 1 d . . . . .
H10A H -0.052690 0.310986 0.708092 0.038 Uiso 1 1 calc R . . . .
N12 N 0.0649(5) 0.37993(14) 0.88430(17) 0.0404(14) Uani 1 1 d . . . . .
H12 H 0.040797 0.361211 0.880867 0.048 Uiso 1 1 calc R . . . .
N13 N 0.5290(6) 0.45701(12) 1.0602(2) 0.0917(17) Uani 1 1 d . . . . .
C112 C 0.6148(6) 0.45052(11) 1.0440(3) 0.0917(17) Uani 1 1 d G . . . .
H112 H 0.636093 0.429703 1.042475 0.110 Uiso 1 1 calc R . . . .
C113 C 0.6693(5) 0.47449(15) 1.0302(3) 0.0917(17) Uani 1 1 d G . . . .
H113 H 0.727963 0.470055 1.019218 0.110 Uiso 1 1 calc R . . . .
C114 C 0.6381(6) 0.50495(12) 1.0325(3) 0.0917(17) Uani 1 1 d G . . . .
H114 H 0.675404 0.521335 1.023092 0.110 Uiso 1 1 calc R . . . .
C115 C 0.5523(6) 0.51144(10) 1.0486(3) 0.0917(17) Uani 1 1 d G . . . .
H115 H 0.530975 0.532263 1.050222 0.110 Uiso 1 1 calc R . . . .
C116 C 0.4977(5) 0.48747(14) 1.0625(3) 0.0917(17) Uani 1 1 d G . . . .
H116 H 0.439103 0.491911 1.073479 0.110 Uiso 1 1 calc R . . . .
N14 N 0.4216(4) 0.31283(12) 1.03258(12) 0.0466(16) Uani 1 1 d . . . . .
C107 C 0.5035(4) 0.29516(15) 1.02991(19) 0.073(3) Uani 1 1 d G . . . .
H107 H 0.545130 0.291397 1.052993 0.087 Uiso 1 1 calc R . . . .
C108 C 0.5246(5) 0.28300(19) 0.9934(2) 0.106(5) Uani 1 1 d G . . . .
H108 H 0.580589 0.270919 0.991621 0.127 Uiso 1 1 calc R . . . .
C109 C 0.4638(7) 0.2885(2) 0.95967(18) 0.108(5) Uani 1 1 d G . . . .
H109 H 0.478162 0.280189 0.934754 0.130 Uiso 1 1 calc R . . . .
C110 C 0.3819(6) 0.30617(19) 0.96235(14) 0.088(4) Uani 1 1 d G . . . .
H110 H 0.340276 0.309938 0.939258 0.105 Uiso 1 1 calc R . . . .
C111 C 0.3608(4) 0.31834(15) 0.99880(17) 0.070(3) Uani 1 1 d G . . . .
H111 H 0.304816 0.330416 1.000630 0.083 Uiso 1 1 calc R . . . .
N17 N 0.0436(4) 0.21449(12) 1.21236(17) 0.0327(12) Uani 1 1 d . . . . .
H17 H 0.019582 0.220149 1.234565 0.039 Uiso 1 1 calc R . . . .
N18 N 0.0129(4) 0.12908(13) 1.36855(16) 0.0327(12) Uani 1 1 d . . . . .
H18 H -0.019108 0.112851 1.358934 0.039 Uiso 1 1 calc R . . . .
N19 N -0.0604(6) 0.06807(14) 1.19571(19) 0.0483(17) Uani 1 1 d . . . . .
H19 H -0.047986 0.082965 1.179072 0.058 Uiso 1 1 calc R . . . .
C1 C -0.0789(9) 0.6113(2) 0.4760(3) 0.064(3) Uani 1 1 d . . . . .
C2 C -0.1014(8) 0.6097(2) 0.4317(2) 0.060(2) Uani 1 1 d . . . . .
C3 C -0.0601(8) 0.6307(2) 0.4075(3) 0.061(2) Uani 1 1 d . . . . .
H3A H -0.015084 0.645089 0.419106 0.074 Uiso 1 1 calc R . . . .
C4 C -0.0824(7) 0.6313(2) 0.3670(3) 0.057(2) Uani 1 1 d . . . . .
H4A H -0.052389 0.645855 0.350863 0.069 Uiso 1 1 calc R . . . .
C5 C -0.1483(7) 0.61074(19) 0.3500(2) 0.050(2) Uani 1 1 d . . . . .
C6 C -0.1843(9) 0.5881(2) 0.3734(3) 0.073(3) Uani 1 1 d . . . . .
H6A H -0.224957 0.572504 0.361636 0.088 Uiso 1 1 calc R . . . .
C7 C -0.1614(10) 0.5881(2) 0.4141(3) 0.074(3) Uani 1 1 d . . . . .
H7A H -0.187972 0.572647 0.429993 0.089 Uiso 1 1 calc R . . . .
C8 C -0.1915(6) 0.63670(17) 0.2863(2) 0.0439(18) Uani 1 1 d . . . . .
C9 C -0.2227(5) 0.63274(16) 0.2427(2) 0.0374(15) Uani 1 1 d . . . . .
C10 C -0.2399(5) 0.60427(16) 0.2236(2) 0.0350(15) Uani 1 1 d . . . . .
H10 H -0.228626 0.585440 0.237794 0.042 Uiso 1 1 calc R . . . .
C11 C -0.2734(5) 0.60372(15) 0.1837(2) 0.0343(14) Uani 1 1 d . . . . .
C12 C -0.2876(5) 0.63089(15) 0.1624(2) 0.0324(14) Uani 1 1 d . . . . .
H12A H -0.308969 0.630263 0.134952 0.039 Uiso 1 1 calc R . . . .
C13 C -0.2702(5) 0.65930(15) 0.1815(2) 0.0360(15) Uani 1 1 d . . . . .
C14 C -0.2397(5) 0.65957(15) 0.2212(2) 0.0384(16) Uani 1 1 d . . . . .
H14 H -0.230061 0.678940 0.234290 0.046 Uiso 1 1 calc R . . . .
C15 C -0.3084(5) 0.57406(15) 0.1645(2) 0.0345(15) Uani 1 1 d . . . . .
C16 C -0.2731(5) 0.51825(15) 0.1612(2) 0.0380(16) Uani 1 1 d . . . . .
C17 C -0.2013(6) 0.49999(18) 0.1485(3) 0.053(2) Uani 1 1 d . . . . .
H17A H -0.140437 0.508760 0.145225 0.063 Uiso 1 1 calc R . . . .
C18 C -0.2172(6) 0.46925(19) 0.1405(3) 0.055(2) Uani 1 1 d . . . . .
H18A H -0.167284 0.456688 0.131809 0.066 Uiso 1 1 calc R . . . .
C19 C -0.3063(6) 0.45646(16) 0.1450(2) 0.0444(18) Uani 1 1 d . . . . .
C20 C -0.3786(6) 0.47536(17) 0.1566(2) 0.0437(17) Uani 1 1 d . . . . .
H20 H -0.440375 0.466919 0.158844 0.052 Uiso 1 1 calc R . . . .
C21 C -0.3623(5) 0.50609(17) 0.1648(2) 0.0415(17) Uani 1 1 d . . . . .
H21 H -0.412259 0.518860 0.172981 0.050 Uiso 1 1 calc R . . . .
C22 C -0.3240(6) 0.42279(17) 0.1355(2) 0.0416(17) Uani 1 1 d . . . . .
C23 C -0.2917(6) 0.68826(16) 0.1573(2) 0.0444(18) Uani 1 1 d . . . . .
C24 C -0.2395(7) 0.74295(17) 0.1531(3) 0.058(2) Uani 1 1 d . . . . .
C25 C -0.3173(8) 0.7547(2) 0.1314(3) 0.066(3) Uani 1 1 d . . . . .
H25 H -0.371765 0.742082 0.125161 0.079 Uiso 1 1 calc R . . . .
C26 C -0.3163(8) 0.78531(19) 0.1186(3) 0.067(3) Uani 1 1 d . . . . .
H26 H -0.370853 0.793350 0.103601 0.080 Uiso 1 1 calc R . . . .
C27 C -0.2400(8) 0.80398(18) 0.1269(3) 0.063(3) Uani 1 1 d . . . . .
C28 C -0.1605(8) 0.7917(2) 0.1480(3) 0.074(3) Uani 1 1 d . . . . .
H28 H -0.105307 0.804215 0.153409 0.089 Uiso 1 1 calc R . . . .
C29 C -0.1607(8) 0.7616(2) 0.1614(4) 0.078(4) Uani 1 1 d . . . . .
H29 H -0.106263 0.753548 0.176448 0.094 Uiso 1 1 calc R . . . .
C30 C -0.2389(8) 0.83694(18) 0.1139(3) 0.058(2) Uani 1 1 d . . . . .
C35 C -0.3153(11) 0.5653(4) 0.5213(6) 0.2288(9) Uani 1 1 d . U . . .
H35 H -0.268475 0.553632 0.509029 0.275 Uiso 1 1 calc R . . . .
N1 N -0.2879(9) 0.5904(5) 0.5455(6) 0.2288(9) Uani 1 1 d G U . . .
C31 C -0.3564(13) 0.6074(4) 0.5636(6) 0.2288(9) Uani 1 1 d G U . . .
H31 H -0.337665 0.624558 0.580101 0.275 Uiso 1 1 calc R . . . .
C32 C -0.4522(11) 0.5995(4) 0.5574(6) 0.2288(9) Uani 1 1 d G U . . .
H32 H -0.498997 0.611175 0.569703 0.275 Uiso 1 1 calc R . . . .
C33 C -0.4796(9) 0.5745(5) 0.5332(6) 0.2288(9) Uani 1 1 d G U . . .
H33 H -0.545070 0.569021 0.528968 0.275 Uiso 1 1 calc R . . . .
C34 C -0.4111(13) 0.5574(4) 0.5152(6) 0.2288(9) Uani 1 1 d G U . . .
H34 H -0.429811 0.540249 0.498630 0.275 Uiso 1 1 calc R . . . .
C36 C -0.1052(8) 0.66980(18) 0.5848(3) 0.059(3) Uani 1 1 d . . . . .
C37 C 0.0628(9) 0.5877(3) 0.6098(3) 0.076(3) Uani 1 1 d . . . . .
H37 H 0.020236 0.577227 0.625780 0.091 Uiso 1 1 calc R . . . .
C43 C 0.2731(8) 0.6152(2) 0.5146(2) 0.054(2) Uani 1 1 d . . . . .
C44 C 0.2758(7) 0.6243(2) 0.4724(2) 0.052(2) Uani 1 1 d . . . . .
C45 C 0.1963(7) 0.6206(2) 0.4456(2) 0.053(2) Uani 1 1 d . . . . .
H45 H 0.139078 0.612278 0.454422 0.063 Uiso 1 1 calc R . . . .
C46 C 0.1999(7) 0.6290(2) 0.4063(2) 0.050(2) Uani 1 1 d . . . . .
H46 H 0.145832 0.625916 0.388001 0.060 Uiso 1 1 calc R . . . .
C47 C 0.2800(7) 0.64162(19) 0.3938(2) 0.0470(19) Uani 1 1 d . . . . .
C48 C 0.3612(7) 0.6461(3) 0.4204(3) 0.064(3) Uani 1 1 d . . . . .
H48 H 0.417231 0.655415 0.411825 0.076 Uiso 1 1 calc R . . . .
C49 C 0.3573(8) 0.6367(3) 0.4592(3) 0.070(3) Uani 1 1 d . . . . .
H49 H 0.412367 0.638781 0.477208 0.084 Uiso 1 1 calc R . . . .
C50 C 0.2201(5) 0.66262(14) 0.32874(19) 0.0322(14) Uani 1 1 d . . . . .
C51 C 0.2422(5) 0.66316(15) 0.28564(19) 0.0313(14) Uani 1 1 d . . . . .
C52 C 0.2296(5) 0.69040(15) 0.26414(19) 0.0305(13) Uani 1 1 d . . . . .
H52 H 0.214898 0.709125 0.277163 0.037 Uiso 1 1 calc R . . . .
C53 C 0.2386(5) 0.69017(15) 0.2236(2) 0.0339(14) Uani 1 1 d . . . . .
C54 C 0.2533(5) 0.66228(15) 0.20414(19) 0.0321(14) Uani 1 1 d . . . . .
H54 H 0.255593 0.662019 0.176065 0.039 Uiso 1 1 calc R . . . .
C55 C 0.2647(5) 0.63478(14) 0.2256(2) 0.0320(14) Uani 1 1 d . . . . .
C56 C 0.2617(5) 0.63567(15) 0.2667(2) 0.0335(14) Uani 1 1 d . . . . .
H56 H 0.273115 0.617313 0.281907 0.040 Uiso 1 1 calc R . . . .
C57 C 0.2343(5) 0.72126(15) 0.20262(19) 0.0339(14) Uani 1 1 d . . . . .
C58 C 0.3131(6) 0.75081(17) 0.1514(2) 0.0438(18) Uani 1 1 d . . . . .
C59 C 0.2656(8) 0.7789(2) 0.1547(3) 0.059(2) Uani 1 1 d . . . . .
H59 H 0.216057 0.780776 0.172153 0.071 Uiso 1 1 calc R . . . .
C60 C 0.2912(8) 0.8040(2) 0.1325(3) 0.065(3) Uani 1 1 d . . . . .
H60 H 0.257617 0.823027 0.134431 0.079 Uiso 1 1 calc R . . . .
C61 C 0.3635(7) 0.80226(18) 0.1079(3) 0.049(2) Uani 1 1 d . . . . .
C62 C 0.4086(7) 0.77426(18) 0.1040(2) 0.050(2) Uani 1 1 d . . . . .
H62 H 0.457305 0.772484 0.086189 0.060 Uiso 1 1 calc R . . . .
C63 C 0.3842(6) 0.74872(17) 0.1256(2) 0.0455(19) Uani 1 1 d . . . . .
H63 H 0.416487 0.729622 0.122726 0.055 Uiso 1 1 calc R . . . .
C64 C 0.2787(6) 0.60592(16) 0.2022(2) 0.0416(17) Uani 1 1 d . . . . .
C65 C 0.3152(6) 0.54984(17) 0.2073(2) 0.0442(18) Uani 1 1 d . . . . .
C66 C 0.3558(7) 0.54566(19) 0.1718(3) 0.056(2) Uani 1 1 d . . . . .
H66 H 0.375580 0.563059 0.157265 0.067 Uiso 1 1 calc R . . . .
C67 C 0.3677(7) 0.51586(19) 0.1573(3) 0.055(2) Uani 1 1 d . . . . .
H67 H 0.394334 0.513211 0.132526 0.066 Uiso 1 1 calc R . . . .
C68 C 0.3418(6) 0.48994(18) 0.1781(2) 0.0445(18) Uani 1 1 d . . . . .
C69 C 0.3080(8) 0.49460(18) 0.2150(3) 0.056(2) Uani 1 1 d . . . . .
H69 H 0.294436 0.477145 0.230745 0.068 Uiso 1 1 calc R . . . .
C70 C 0.2935(7) 0.52411(19) 0.2296(3) 0.055(2) Uani 1 1 d . . . . .
H70 H 0.268773 0.526711 0.254796 0.066 Uiso 1 1 calc R . . . .
C71 C 0.3505(5) 0.45860(16) 0.1618(3) 0.0427(17) Uani 1 1 d . . . . .
C72 C -0.1356(8) 0.54617(19) 0.6068(3) 0.063(3) Uani 1 1 d . . . . .
C73 C -0.1219(7) 0.51934(18) 0.6349(3) 0.052(2) Uani 1 1 d . . . . .
C74 C -0.1108(8) 0.48907(19) 0.6208(2) 0.059(3) Uani 1 1 d . . . . .
H74 H -0.112455 0.485512 0.592905 0.071 Uiso 1 1 calc R . . . .
C75 C -0.0974(8) 0.46379(18) 0.6472(2) 0.056(2) Uani 1 1 d . . . . .
H75 H -0.094211 0.443165 0.637555 0.068 Uiso 1 1 calc R . . . .
C76 C -0.0889(6) 0.46997(17) 0.6876(2) 0.0449(18) Uani 1 1 d . . . . .
C77 C -0.0999(8) 0.49975(17) 0.7014(2) 0.054(2) Uani 1 1 d . . . . .
H77 H -0.095464 0.503547 0.729202 0.064 Uiso 1 1 calc R . . . .
C78 C -0.1169(8) 0.52388(18) 0.6755(3) 0.058(2) Uani 1 1 d . . . . .
H78 H -0.125561 0.544131 0.685681 0.069 Uiso 1 1 calc R . . . .
C79 C -0.0732(5) 0.41598(16) 0.7110(2) 0.0348(14) Uani 1 1 d . . . . .
C80 C -0.0375(5) 0.39591(15) 0.74544(18) 0.0312(14) Uani 1 1 d . . . . .
C81 C -0.0308(5) 0.36442(15) 0.7373(2) 0.0332(14) Uani 1 1 d . . . . .
H81 H -0.046752 0.357156 0.710991 0.040 Uiso 1 1 calc R . . . .
C82 C -0.0011(5) 0.34340(14) 0.76700(19) 0.0296(13) Uani 1 1 d . . . . .
C83 C 0.0209(5) 0.35441(15) 0.8056(2) 0.0326(14) Uani 1 1 d . . . . .
H83 H 0.039527 0.340242 0.826385 0.039 Uiso 1 1 calc R . . . .
C84 C 0.0159(5) 0.38575(15) 0.81396(18) 0.0305(13) Uani 1 1 d . . . . .
C85 C -0.0147(5) 0.40659(15) 0.7838(2) 0.0330(14) Uani 1 1 d . . . . .
H85 H -0.019923 0.428031 0.789652 0.040 Uiso 1 1 calc R . . . .
C86 C 0.0155(5) 0.30974(14) 0.7592(2) 0.0321(14) Uani 1 1 d . . . . .
C87 C -0.0031(5) 0.26853(15) 0.7084(2) 0.0340(14) Uani 1 1 d . . . . .
C88 C -0.0220(8) 0.26396(19) 0.6690(2) 0.063(3) Uani 1 1 d . . . . .
H88 H -0.046988 0.280600 0.652966 0.076 Uiso 1 1 calc R . . . .
C89 C -0.0059(8) 0.23555(19) 0.6512(3) 0.064(3) Uani 1 1 d . . . . .
H89 H -0.021430 0.232956 0.623499 0.077 Uiso 1 1 calc R . . . .
C90 C 0.0316(6) 0.21167(16) 0.6730(2) 0.0410(17) Uani 1 1 d . . . . .
C91 C 0.0422(10) 0.2155(2) 0.7141(3) 0.075(3) Uani 1 1 d . . . . .
H91 H 0.062800 0.198528 0.730539 0.090 Uiso 1 1 calc R . . . .
C92 C 0.0231(10) 0.24349(19) 0.7312(2) 0.076(4) Uani 1 1 d . . . . .
H92 H 0.028235 0.245386 0.759307 0.091 Uiso 1 1 calc R . . . .
C93 C 0.0587(6) 0.18209(16) 0.6542(3) 0.0454(18) Uani 1 1 d . . . . .
C95 C 0.4305(7) 0.1848(3) 0.6624(4) 0.132(3) Uani 1 1 d . . . . .
H95 H 0.478027 0.181851 0.683711 0.158 Uiso 1 1 calc R . . . .
C96 C 0.4377(8) 0.2094(3) 0.6362(4) 0.132(3) Uani 1 1 d G . . . .
H96 H 0.490246 0.223210 0.639527 0.158 Uiso 1 1 calc R . . . .
C97 C 0.3681(12) 0.2136(3) 0.6050(5) 0.132(3) Uani 0.5 1 d G . P . .
H97 H 0.373098 0.230433 0.587104 0.158 Uiso 0.5 1 calc R . P . .
C98 C 0.2913(10) 0.1934(4) 0.6001(4) 0.132(3) Uani 0.5 1 d G . P . .
H98 H 0.243729 0.196297 0.578864 0.158 Uiso 0.5 1 calc R . P . .
N11 N 0.2840(7) 0.1688(3) 0.6264(4) 0.132(3) Uani 1 1 d G . . . .
C94 C 0.3536(8) 0.1645(3) 0.6575(3) 0.132(3) Uani 1 1 d G . . . .
H94 H 0.348656 0.147715 0.675471 0.158 Uiso 1 1 calc R . . . .
C99 C 0.0503(5) 0.39965(15) 0.8536(2) 0.0331(14) Uani 1 1 d . . . . .
C100 C 0.1150(6) 0.38606(16) 0.9217(2) 0.0379(16) Uani 1 1 d . . . . .
C101 C 0.0996(6) 0.36563(19) 0.9529(2) 0.0466(19) Uani 1 1 d . . . . .
H101 H 0.053249 0.349665 0.949181 0.056 Uiso 1 1 calc R . . . .
C102 C 0.1517(6) 0.3688(2) 0.9888(2) 0.0466(18) Uani 1 1 d . . . . .
H102 H 0.140593 0.354927 1.009838 0.056 Uiso 1 1 calc R . . . .
C103 C 0.2207(5) 0.39196(16) 0.9951(2) 0.0372(15) Uani 1 1 d . . . . .
C104 C 0.2331(6) 0.41251(16) 0.9641(2) 0.0393(16) Uani 1 1 d . . . . .
H104 H 0.277740 0.428944 0.968155 0.047 Uiso 1 1 calc R . . . .
C105 C 0.1818(6) 0.40952(17) 0.9277(2) 0.0418(17) Uani 1 1 d . . . . .
H105 H 0.192364 0.423546 0.906804 0.050 Uiso 1 1 calc R . . . .
C106 C 0.2824(6) 0.39340(17) 1.0331(2) 0.0396(16) Uani 1 1 d . . . . .
C121 C 0.1188(18) 0.3690(5) 1.2206(6) 0.229(5) Uani 1 1 d . U . . .
H121 H 0.092581 0.360981 1.195855 0.275 Uiso 1 1 calc R . . . .
C120 C 0.0747(12) 0.3629(4) 1.2552(9) 0.229(5) Uani 1 1 d G U . . .
H120 H 0.018298 0.350727 1.254155 0.275 Uiso 1 1 calc R . . . .
C119 C 0.1130(17) 0.3747(5) 1.2914(6) 0.229(5) Uani 1 1 d G U . . .
H119 H 0.082870 0.370544 1.315030 0.275 Uiso 1 1 calc R . . . .
C118 C 0.1955(18) 0.3926(5) 1.2929(6) 0.229(5) Uani 1 1 d G U . . .
H118 H 0.221725 0.400613 1.317605 0.275 Uiso 1 1 calc R . . . .
C117 C 0.2396(12) 0.3987(4) 1.2583(9) 0.229(5) Uani 1 1 d G U . . .
H117 H 0.296008 0.410867 1.259305 0.275 Uiso 1 1 calc R . . . .
N15 N 0.2013(17) 0.3869(5) 1.2221(6) 0.229(5) Uani 1 1 d G U . . .
C122 C 0.4052(7) 0.34613(18) 1.2456(3) 0.103(4) Uani 1 1 d . U . . .
H122 H 0.363549 0.330436 1.234674 0.124 Uiso 1 1 calc R . . . .
N16 N 0.4135(5) 0.37397(19) 1.2254(2) 0.072(2) Uani 1 1 d G U . . .
C126 C 0.4745(7) 0.39693(18) 1.2414(3) 0.109(5) Uani 1 1 d G U . . .
H126 H 0.480162 0.415954 1.227575 0.131 Uiso 1 1 calc R . . . .
C125 C 0.5271(8) 0.3920(3) 1.2775(3) 0.160(8) Uani 1 1 d G U . . .
H125 H 0.568703 0.407739 1.288370 0.192 Uiso 1 1 calc R . . . .
C124 C 0.5187(8) 0.3642(3) 1.2976(3) 0.141(7) Uani 1 1 d G U . . .
H124 H 0.554667 0.360873 1.322317 0.170 Uiso 1 1 calc R . . . .
C123 C 0.4578(9) 0.3412(2) 1.2817(3) 0.149(7) Uani 1 1 d G U . . .
H123 H 0.452092 0.322222 1.295470 0.179 Uiso 1 1 calc R . . . .
C127 C 0.2671(6) 0.30843(18) 1.1452(3) 0.050(2) Uani 1 1 d . . . . .
C128 C 0.2092(6) 0.28336(16) 1.1621(2) 0.0394(16) Uani 1 1 d . . . . .
C129 C 0.1836(6) 0.25748(18) 1.1404(2) 0.0471(19) Uani 1 1 d . . . . .
H129 H 0.203898 0.255357 1.114353 0.057 Uiso 1 1 calc R . . . .
C130 C 0.1285(7) 0.23423(17) 1.1555(2) 0.0446(19) Uani 1 1 d . . . . .
H130 H 0.112480 0.216329 1.140033 0.053 Uiso 1 1 calc R . . . .
C131 C 0.0971(5) 0.23714(14) 1.1932(2) 0.0316(14) Uani 1 1 d . . . . .
C132 C 0.1221(7) 0.26305(18) 1.2153(2) 0.049(2) Uani 1 1 d . . . . .
H132 H 0.101046 0.265233 1.241203 0.059 Uiso 1 1 calc R . . . .
C133 C 0.1774(8) 0.28595(19) 1.2001(3) 0.059(2) Uani 1 1 d . . . . .
H133 H 0.194041 0.303721 1.215757 0.071 Uiso 1 1 calc R . . . .
C134 C 0.0260(5) 0.18509(15) 1.2000(2) 0.0332(14) Uani 1 1 d . . . . .
C135 C 0.0018(5) 0.16199(14) 1.23158(19) 0.0302(13) Uani 1 1 d . . . . .
C136 C -0.0234(5) 0.13246(15) 1.21776(18) 0.0317(14) Uani 1 1 d . . . . .
H136 H -0.033992 0.128695 1.190009 0.038 Uiso 1 1 calc R . . . .
C137 C -0.0331(5) 0.10843(14) 1.24487(19) 0.0309(14) Uani 1 1 d . . . . .
C138 C -0.0158(5) 0.11431(14) 1.28537(19) 0.0316(14) Uani 1 1 d . . . . .
H138 H -0.020419 0.097922 1.303925 0.038 Uiso 1 1 calc R . . . .
C139 C 0.0082(5) 0.14405(14) 1.2990(2) 0.0317(14) Uani 1 1 d . . . . .
C140 C 0.0153(5) 0.16815(14) 1.27121(19) 0.0310(14) Uani 1 1 d . . . . .
H140 H 0.029471 0.188640 1.280100 0.037 Uiso 1 1 calc R . . . .
C141 C 0.0379(5) 0.15079(15) 1.34201(19) 0.0316(14) Uani 1 1 d . . . . .
C142 C 0.0336(5) 0.13032(16) 1.4099(2) 0.0357(15) Uani 1 1 d . . . . .
C143 C -0.0247(5) 0.11337(16) 1.4337(2) 0.0338(14) Uani 1 1 d . . . . .
H143 H -0.076392 0.101635 1.421604 0.041 Uiso 1 1 calc R . . . .
C144 C -0.0077(5) 0.11359(16) 1.4746(2) 0.0365(15) Uani 1 1 d . . . . .
H144 H -0.047937 0.102181 1.490584 0.044 Uiso 1 1 calc R . . . .
C145 C 0.0688(6) 0.13060(16) 1.4924(2) 0.0416(17) Uani 1 1 d . . . . .
C146 C 0.1264(7) 0.1463(2) 1.4688(2) 0.051(2) Uani 1 1 d . . . . .
H146 H 0.179736 0.157115 1.481030 0.061 Uiso 1 1 calc R . . . .
C147 C 0.1106(7) 0.1472(2) 1.4273(2) 0.052(2) Uani 1 1 d . . . . .
H147 H 0.150940 0.158809 1.411570 0.063 Uiso 1 1 calc R . . . .
C148 C 0.0864(6) 0.13157(15) 1.5366(2) 0.0386(17) Uani 1 1 d . . . . .
C149 C -0.0604(6) 0.07568(15) 1.2339(2) 0.0373(15) Uani 1 1 d . . . . .
C150 C -0.0786(6) 0.03808(16) 1.1792(2) 0.0434(18) Uani 1 1 d . . . . .
C151 C -0.0992(7) 0.03620(18) 1.1382(2) 0.0472(19) Uani 1 1 d . . . . .
H151 H -0.099669 0.054507 1.122521 0.057 Uiso 1 1 calc R . . . .
C152 C -0.1187(7) 0.00834(18) 1.1203(2) 0.050(2) Uani 1 1 d . . . . .
H152 H -0.133226 0.007402 1.092288 0.059 Uiso 1 1 calc R . . . .
C153 C -0.1174(7) -0.01889(17) 1.1429(3) 0.049(2) Uani 1 1 d . . . . .
C154 C -0.0924(8) -0.01690(18) 1.1829(3) 0.055(2) Uani 1 1 d . . . . .
H154 H -0.087088 -0.035356 1.198322 0.066 Uiso 1 1 calc R . . . .
C155 C -0.0749(8) 0.01113(18) 1.2013(3) 0.060(3) Uani 1 1 d . . . . .
H155 H -0.060236 0.011993 1.229306 0.072 Uiso 1 1 calc R . . . .
C156 C -0.1449(7) -0.04927(19) 1.1236(3) 0.053(2) Uani 1 1 d . . . . .
O41 O -0.1951(13) 0.4170(4) 0.9893(5) 0.091(5) Uani 0.5 1 d D U P . .
C157 C -0.2042(16) 0.4174(6) 0.9528(5) 0.095(8) Uani 0.5 1 d D U P . .
C158 C -0.139(3) 0.4022(9) 0.9239(10) 0.153(15) Uani 0.5 1 d D U P . .
H15D H -0.078224 0.396279 0.938441 0.229 Uiso 0.5 1 calc GR . P . .
H15E H -0.125896 0.417009 0.902876 0.229 Uiso 0.5 1 calc GR . P . .
H15F H -0.169699 0.383767 0.911972 0.229 Uiso 0.5 1 calc GR . P . .
C159 C -0.2874(16) 0.4357(6) 0.9315(8) 0.091(7) Uani 0.5 1 d D U P . .
H15A H -0.344379 0.433329 0.946204 0.136 Uiso 0.5 1 calc GR . P . .
H15B H -0.300450 0.427718 0.904438 0.136 Uiso 0.5 1 calc GR . P . .
H15C H -0.270126 0.457652 0.930453 0.136 Uiso 0.5 1 calc GR . P . .
O42 O -0.0283(8) 0.4841(3) 0.7913(3) 0.049(3) Uani 0.5 1 d D U P . .
C160 C -0.0614(12) 0.4989(3) 0.8182(4) 0.054(4) Uani 0.5 1 d D U P . .
C161 C -0.098(2) 0.4825(6) 0.8546(6) 0.096(8) Uani 0.5 1 d D U P . .
H16D H -0.154428 0.470178 0.846205 0.145 Uiso 0.5 1 calc GR . P . .
H16E H -0.114312 0.497990 0.874121 0.145 Uiso 0.5 1 calc GR . P . .
H16F H -0.047783 0.468825 0.866585 0.145 Uiso 0.5 1 calc GR . P . .
C162 C -0.064(2) 0.5345(3) 0.8154(8) 0.089(7) Uani 0.5 1 d D U P . .
H16G H -0.011543 0.541762 0.800430 0.133 Uiso 0.5 1 calc GR . P . .
H16H H -0.057696 0.543355 0.842272 0.133 Uiso 0.5 1 calc GR . P . .
H16I H -0.125036 0.541057 0.801844 0.133 Uiso 0.5 1 calc GR . P . .
O43 O 0.1837(8) 0.4556(2) 0.7155(3) 0.043(2) Uani 0.5 1 d D U P . .
C163 C 0.1633(14) 0.4825(2) 0.7063(4) 0.062(5) Uani 0.5 1 d D U P . .
C164 C 0.1423(13) 0.4949(4) 0.6637(4) 0.056(4) Uani 0.5 1 d D U P . .
H16P H 0.186440 0.485452 0.646176 0.084 Uiso 0.5 1 calc GR . P . .
H16Q H 0.150605 0.517480 0.663717 0.084 Uiso 0.5 1 calc GR . P . .
H16R H 0.076542 0.489806 0.654178 0.084 Uiso 0.5 1 calc GR . P . .
C165 C 0.1776(18) 0.5084(5) 0.7375(6) 0.084(7) Uani 0.5 1 d D U P . .
H16S H 0.122840 0.508961 0.753769 0.125 Uiso 0.5 1 calc GR . P . .
H16T H 0.183142 0.528381 0.724028 0.125 Uiso 0.5 1 calc GR . P . .
H16U H 0.235966 0.504447 0.754610 0.125 Uiso 0.5 1 calc GR . P . .
O44 O 0.4268(8) 0.3890(3) 0.6233(3) 0.051(3) Uani 0.5 1 d D U P . .
C166 C 0.3807(11) 0.3707(3) 0.6014(4) 0.053(4) Uani 0.5 1 d D U P . .
C167 C 0.3299(16) 0.3419(4) 0.6164(7) 0.080(6) Uani 0.5 1 d D U P . .
H16J H 0.357663 0.323196 0.605545 0.121 Uiso 0.5 1 calc GR . P . .
H16K H 0.261817 0.342908 0.607776 0.121 Uiso 0.5 1 calc GR . P . .
H16L H 0.338029 0.341229 0.645556 0.121 Uiso 0.5 1 calc GR . P . .
C168 C 0.3765(19) 0.3729(6) 0.5557(4) 0.084(7) Uani 0.5 1 d D U P . .
H16M H 0.309917 0.374959 0.545047 0.126 Uiso 0.5 1 calc GR . P . .
H16N H 0.403994 0.354086 0.545004 0.126 Uiso 0.5 1 calc GR . P . .
H16O H 0.412872 0.390995 0.548036 0.126 Uiso 0.5 1 calc GR . P . .
O45 O 0.4515(9) 0.2537(3) 0.7742(4) 0.131(3) Uani 1 1 d D U . . .
C169 C 0.297(3) 0.2727(7) 0.7008(10) 0.131(3) Uani 0.5 1 d D U P . .
H16A H 0.269848 0.264675 0.675142 0.196 Uiso 0.5 1 calc GR . P . .
H16B H 0.363452 0.278476 0.698879 0.196 Uiso 0.5 1 calc GR . P . .
H16C H 0.260292 0.291014 0.707997 0.196 Uiso 0.5 1 calc GR . P . .
C170 C 0.2903(16) 0.2476(8) 0.7329(8) 0.131(3) Uani 0.5 1 d D U P . .
C171 C 0.3792(11) 0.2400(3) 0.7609(5) 0.131(3) Uani 1 1 d D U . . .
C177 C 0.4257(15) 0.1937(5) 0.8017(8) 0.131(3) Uani 0.5 1 d . U P . .
H177 H 0.478793 0.205651 0.812038 0.157 Uiso 0.5 1 calc R . P . .
C172 C 0.3599(19) 0.2064(4) 0.7733(8) 0.131(3) Uani 0.5 1 d DG U P . .
C173 C 0.2823(16) 0.1889(5) 0.7582(7) 0.131(3) Uani 0.5 1 d G U P . .
H173 H 0.237337 0.197566 0.738768 0.157 Uiso 0.5 1 calc R . P . .
C174 C 0.2705(15) 0.1588(5) 0.7714(7) 0.131(3) Uani 0.5 1 d G U P . .
H174 H 0.217462 0.146810 0.761089 0.157 Uiso 0.5 1 calc R . P . .
C175 C 0.3363(18) 0.1461(4) 0.7998(7) 0.131(3) Uani 0.5 1 d G U P . .
H175 H 0.328252 0.125474 0.808885 0.157 Uiso 0.5 1 calc R . P . .
C176 C 0.4139(16) 0.1636(5) 0.8150(7) 0.131(3) Uani 0.5 1 d G U P . .
H176 H 0.458918 0.154894 0.834359 0.157 Uiso 0.5 1 calc R . P . .

loop_
_atom_site_aniso_label
_atom_site_aniso_U_11
_atom_site_aniso_U_22
_atom_site_aniso_U_33
_atom_site_aniso_U_23
_atom_site_aniso_U_13
_atom_site_aniso_U_12
Cd1 0.1118(5) 0.0234(2) 0.0292(3) 0.00141(19) 0.0076(3) -0.0042(3)
Cd2 0.0788(4) 0.0248(2) 0.0237(2) -0.00162(17) 0.0011(2) 0.0073(2)
Cd3 0.0940(5) 0.0243(2) 0.0219(2) -0.00249(17) -0.0039(2) -0.0122(2)
Cd4 0.0443(3) 0.0201(2) 0.0224(2) -0.00195(15) 0.00055(18) -0.00185(17)
Cd5 0.0653(4) 0.0339(3) 0.0399(3) -0.0033(2) 0.0171(3) -0.0075(2)
Cd6 0.0509(3) 0.0245(2) 0.0217(2) -0.00086(16) 0.00324(19) -0.00528(18)
Cd7 0.0580(3) 0.0205(2) 0.0299(2) -0.00182(17) -0.0034(2) 0.00362(19)
O1 0.204(10) 0.087(6) 0.017(3) -0.003(3) -0.001(4) -0.041(6)
O2 0.116(6) 0.064(4) 0.033(3) -0.007(3) -0.026(4) 0.006(4)
O3 0.114(6) 0.037(3) 0.034(3) -0.012(2) -0.004(3) -0.010(3)
O4 0.070(4) 0.035(3) 0.052(3) 0.006(2) -0.027(3) -0.009(3)
O5 0.131(6) 0.028(3) 0.053(4) 0.006(3) -0.024(4) -0.020(3)
O6 0.047(3) 0.026(2) 0.033(3) -0.0033(18) -0.005(2) 0.0005(19)
O7 0.043(3) 0.026(2) 0.043(3) -0.002(2) -0.008(2) -0.008(2)
O8 0.067(4) 0.028(2) 0.046(3) -0.013(2) 0.016(3) 0.002(2)
O9 0.119(6) 0.037(3) 0.055(4) -0.008(3) 0.026(4) -0.003(3)
O10 0.112(5) 0.036(3) 0.033(3) -0.007(2) 0.021(3) -0.002(3)
O11 0.064(3) 0.040(3) 0.042(3) 0.008(2) 0.018(3) 0.018(3)
O12 0.048(3) 0.032(2) 0.021(2) -0.0055(18) 0.002(2) 0.008(2)
O13 0.090(5) 0.073(4) 0.031(3) 0.017(3) 0.003(3) 0.022(4)
O14 0.094(5) 0.038(3) 0.027(3) 0.007(2) 0.016(3) 0.025(3)
O15 0.117(6) 0.039(3) 0.058(4) -0.013(3) -0.029(4) -0.001(3)
O16 0.106(5) 0.037(3) 0.058(4) -0.007(3) 0.041(4) 0.012(3)
O17 0.106(6) 0.029(3) 0.090(5) -0.015(3) 0.028(4) 0.000(3)
O18 0.098(5) 0.036(3) 0.035(3) 0.013(2) 0.002(3) 0.005(3)
O19 0.095(6) 0.096(6) 0.085(6) 0.062(5) 0.007(5) 0.014(5)
O20 0.150(7) 0.040(3) 0.040(3) 0.012(3) 0.014(4) 0.005(4)
O21 0.123(6) 0.035(3) 0.045(3) 0.016(3) 0.018(4) 0.006(3)
O22 0.093(5) 0.027(2) 0.036(3) 0.000(2) -0.022(3) 0.000(3)
O23 0.070(4) 0.025(2) 0.036(3) -0.001(2) -0.023(3) 0.001(2)
O24 0.057(3) 0.030(2) 0.031(3) -0.0131(19) -0.002(2) -0.002(2)
O25 0.107(5) 0.035(3) 0.037(3) -0.008(2) -0.005(3) 0.025(3)
O26 0.055(4) 0.026(3) 0.134(7) 0.028(3) 0.002(4) 0.001(2)
O27 0.062(3) 0.025(2) 0.039(3) -0.010(2) -0.013(2) 0.001(2)
O28 0.048(3) 0.043(3) 0.027(2) -0.007(2) -0.013(2) 0.001(2)
O29 0.054(3) 0.053(3) 0.025(2) 0.006(2) -0.009(2) -0.001(2)
O30 0.054(3) 0.020(2) 0.022(2) -0.0015(16) 0.0084(19) -0.0067(19)
O31 0.174(12) 0.187(13) 0.073(7) 0.026(7) -0.021(7) -0.011(10)
O32 0.140(7) 0.046(4) 0.065(4) -0.006(3) 0.030(5) -0.046(4)
O33 0.064(4) 0.041(3) 0.049(3) 0.013(2) 0.019(3) -0.015(3)
O34 0.073(4) 0.030(2) 0.023(2) 0.0001(19) 0.003(2) -0.014(2)
O35 0.061(3) 0.028(2) 0.030(2) -0.0075(19) 0.012(2) -0.014(2)
O36 0.058(3) 0.059(3) 0.024(2) -0.007(2) -0.001(2) -0.007(3)
O37 0.076(4) 0.024(2) 0.024(2) 0.0032(18) 0.005(2) -0.003(2)
O38 0.136(6) 0.027(3) 0.034(3) -0.002(2) 0.013(3) -0.024(3)
O39 0.148(7) 0.036(3) 0.040(3) -0.011(2) 0.006(4) -0.034(4)
O40 0.117(6) 0.027(3) 0.063(4) -0.009(3) -0.025(4) -0.015(3)
N2 0.186(8) 0.090(4) 0.114(5) 0.050(4) 0.026(5) 0.003(4)
C42 0.186(8) 0.090(4) 0.114(5) 0.050(4) 0.026(5) 0.003(4)
C41 0.186(8) 0.090(4) 0.114(5) 0.050(4) 0.026(5) 0.003(4)
C40 0.186(8) 0.090(4) 0.114(5) 0.050(4) 0.026(5) 0.003(4)
C39 0.186(8) 0.090(4) 0.114(5) 0.050(4) 0.026(5) 0.003(4)
C38 0.186(8) 0.090(4) 0.114(5) 0.050(4) 0.026(5) 0.003(4)
N3 0.081(5) 0.040(3) 0.023(3) -0.004(2) 0.001(3) -0.017(3)
N4 0.042(3) 0.023(3) 0.051(4) -0.005(2) -0.011(3) -0.001(2)
N5 0.066(4) 0.024(3) 0.060(4) 0.009(3) -0.026(4) -0.005(3)
N6 0.052(4) 0.053(4) 0.024(3) 0.007(3) 0.008(3) 0.017(3)
N7 0.079(5) 0.026(3) 0.034(3) -0.007(2) 0.019(3) -0.005(3)
N8 0.056(4) 0.028(3) 0.040(3) 0.010(2) 0.019(3) 0.011(3)
N9 0.075(5) 0.027(3) 0.027(3) 0.001(2) -0.006(3) -0.004(3)
N10 0.045(3) 0.024(3) 0.025(3) -0.004(2) -0.004(2) 0.007(2)
N12 0.061(4) 0.033(3) 0.025(3) -0.002(2) -0.007(3) -0.009(3)
N13 0.150(5) 0.043(2) 0.090(3) -0.003(2) 0.058(3) -0.026(3)
C112 0.150(5) 0.043(2) 0.090(3) -0.003(2) 0.058(3) -0.026(3)
C113 0.150(5) 0.043(2) 0.090(3) -0.003(2) 0.058(3) -0.026(3)
C114 0.150(5) 0.043(2) 0.090(3) -0.003(2) 0.058(3) -0.026(3)
C115 0.150(5) 0.043(2) 0.090(3) -0.003(2) 0.058(3) -0.026(3)
C116 0.150(5) 0.043(2) 0.090(3) -0.003(2) 0.058(3) -0.026(3)
N14 0.070(5) 0.035(3) 0.037(3) -0.012(3) 0.018(3) -0.012(3)
C107 0.082(7) 0.059(6) 0.081(7) -0.022(5) 0.036(6) -0.001(5)
C108 0.134(13) 0.092(10) 0.093(10) -0.051(8) 0.025(9) 0.005(9)
C109 0.135(13) 0.119(12) 0.074(9) -0.059(8) 0.030(9) -0.020(10)
C110 0.146(12) 0.081(8) 0.036(5) -0.025(5) 0.006(6) -0.019(8)
C111 0.116(9) 0.061(6) 0.032(4) -0.016(4) 0.002(5) -0.009(6)
N17 0.045(3) 0.025(3) 0.029(3) 0.003(2) 0.008(2) -0.002(2)
N18 0.048(3) 0.029(3) 0.021(3) 0.000(2) 0.004(2) -0.009(2)
N19 0.090(5) 0.024(3) 0.030(3) -0.004(2) 0.001(3) -0.010(3)
C1 0.119(9) 0.041(5) 0.032(4) 0.001(4) 0.004(5) 0.005(5)
C2 0.105(8) 0.047(5) 0.027(4) 0.002(3) -0.008(4) -0.003(5)
C3 0.080(7) 0.067(6) 0.035(4) -0.002(4) -0.003(4) -0.015(5)
C4 0.072(6) 0.062(5) 0.036(4) 0.004(4) -0.005(4) -0.020(5)
C5 0.076(6) 0.044(4) 0.030(4) 0.002(3) 0.002(4) -0.020(4)
C6 0.115(9) 0.061(6) 0.043(5) -0.001(4) -0.004(5) -0.038(6)
C7 0.126(10) 0.059(6) 0.037(5) 0.009(4) 0.001(5) -0.028(6)
C8 0.070(5) 0.035(4) 0.026(4) -0.004(3) 0.001(3) -0.009(3)
C9 0.046(4) 0.032(3) 0.034(4) -0.003(3) 0.004(3) -0.007(3)
C10 0.047(4) 0.027(3) 0.030(3) 0.000(3) -0.002(3) -0.001(3)
C11 0.047(4) 0.025(3) 0.031(3) -0.002(3) -0.001(3) -0.004(3)
C12 0.036(3) 0.027(3) 0.033(3) -0.004(3) -0.005(3) 0.000(3)
C13 0.049(4) 0.021(3) 0.038(4) -0.001(3) -0.002(3) -0.003(3)
C14 0.047(4) 0.024(3) 0.043(4) -0.010(3) -0.003(3) -0.008(3)
C15 0.048(4) 0.022(3) 0.032(3) -0.001(3) -0.005(3) 0.000(3)
C16 0.048(4) 0.025(3) 0.040(4) -0.002(3) -0.006(3) -0.004(3)
C17 0.041(4) 0.032(4) 0.086(7) -0.014(4) 0.010(4) -0.005(3)
C18 0.040(4) 0.034(4) 0.091(7) -0.015(4) 0.000(4) 0.002(3)
C19 0.070(5) 0.020(3) 0.042(4) -0.010(3) -0.002(4) -0.008(3)
C20 0.050(4) 0.034(4) 0.047(4) -0.004(3) 0.005(3) -0.007(3)
C21 0.039(4) 0.030(3) 0.055(5) -0.007(3) 0.003(3) 0.000(3)
C22 0.050(4) 0.031(4) 0.044(4) 0.000(3) 0.002(3) -0.007(3)
C23 0.061(5) 0.021(3) 0.050(5) -0.001(3) -0.005(4) -0.001(3)
C24 0.075(6) 0.023(4) 0.071(6) 0.007(4) -0.029(5) -0.007(4)
C25 0.075(6) 0.033(4) 0.084(7) 0.011(4) -0.035(5) -0.009(4)
C26 0.077(6) 0.032(4) 0.085(7) 0.012(4) -0.034(6) -0.003(4)
C27 0.106(8) 0.026(4) 0.052(5) 0.005(3) -0.026(5) -0.003(4)
C28 0.090(7) 0.036(4) 0.087(8) 0.014(5) -0.043(6) -0.023(5)
C29 0.092(8) 0.034(4) 0.098(8) 0.021(5) -0.054(7) -0.021(5)
C30 0.105(8) 0.028(4) 0.039(4) 0.002(3) -0.012(5) -0.007(4)
C35 0.1323(16) 0.2310(17) 0.3158(17) -0.0304(16) -0.0287(16) -0.0591(16)
N1 0.1323(16) 0.2310(17) 0.3158(17) -0.0304(16) -0.0287(16) -0.0591(16)
C31 0.1323(16) 0.2310(17) 0.3158(17) -0.0304(16) -0.0287(16) -0.0591(16)
C32 0.1323(16) 0.2310(17) 0.3158(17) -0.0304(16) -0.0287(16) -0.0591(16)
C33 0.1323(16) 0.2310(17) 0.3158(17) -0.0304(16) -0.0287(16) -0.0591(16)
C34 0.1323(16) 0.2310(17) 0.3158(17) -0.0304(16) -0.0287(16) -0.0591(16)
C36 0.108(8) 0.025(4) 0.045(5) 0.000(3) 0.008(5) 0.010(4)
C37 0.090(8) 0.071(7) 0.069(7) 0.039(6) 0.014(6) 0.006(6)
C43 0.085(7) 0.048(5) 0.031(4) 0.006(3) 0.006(4) 0.025(4)
C44 0.073(6) 0.058(5) 0.023(4) 0.009(3) 0.000(4) 0.017(4)
C45 0.071(6) 0.058(5) 0.031(4) 0.004(4) 0.013(4) -0.002(4)
C46 0.064(5) 0.058(5) 0.027(4) 0.009(3) -0.006(4) -0.005(4)
C47 0.069(5) 0.048(4) 0.023(4) 0.008(3) -0.003(3) 0.018(4)
C48 0.065(6) 0.097(8) 0.029(4) 0.019(4) -0.002(4) 0.006(5)
C49 0.072(6) 0.106(9) 0.030(4) 0.018(5) -0.004(4) 0.017(6)
C50 0.051(4) 0.024(3) 0.022(3) 0.001(2) 0.003(3) 0.002(3)
C51 0.045(4) 0.029(3) 0.020(3) 0.001(2) 0.003(3) 0.001(3)
C52 0.044(4) 0.025(3) 0.022(3) -0.001(2) 0.000(3) -0.002(3)
C53 0.047(4) 0.025(3) 0.031(3) 0.006(3) 0.011(3) 0.003(3)
C54 0.050(4) 0.027(3) 0.020(3) -0.002(2) 0.005(3) -0.001(3)
C55 0.044(4) 0.020(3) 0.033(3) -0.001(2) 0.010(3) -0.001(3)
C56 0.047(4) 0.029(3) 0.024(3) -0.001(2) 0.004(3) 0.004(3)
C57 0.048(4) 0.031(3) 0.023(3) 0.004(3) 0.007(3) 0.004(3)
C58 0.066(5) 0.035(4) 0.033(4) 0.010(3) 0.012(3) 0.005(3)
C59 0.084(7) 0.043(4) 0.055(5) 0.017(4) 0.034(5) 0.015(4)
C60 0.092(7) 0.036(4) 0.073(6) 0.016(4) 0.039(6) 0.016(4)
C61 0.072(6) 0.033(4) 0.045(4) 0.002(3) 0.022(4) -0.003(4)
C62 0.075(6) 0.035(4) 0.043(4) 0.006(3) 0.024(4) 0.006(4)
C63 0.070(5) 0.032(4) 0.039(4) 0.010(3) 0.029(4) 0.007(3)
C64 0.061(5) 0.028(3) 0.038(4) -0.004(3) 0.023(4) -0.004(3)
C65 0.059(5) 0.033(4) 0.043(4) -0.010(3) 0.015(4) -0.005(3)
C66 0.084(6) 0.032(4) 0.058(5) -0.006(4) 0.036(5) -0.006(4)
C67 0.078(6) 0.037(4) 0.057(5) -0.009(4) 0.040(5) -0.009(4)
C68 0.061(5) 0.035(4) 0.038(4) -0.008(3) 0.009(4) 0.003(3)
C69 0.093(7) 0.031(4) 0.048(5) -0.001(3) 0.024(5) -0.004(4)
C70 0.089(7) 0.039(4) 0.041(4) -0.004(3) 0.029(4) -0.007(4)
C71 0.039(4) 0.028(3) 0.062(5) 0.000(3) 0.012(4) 0.003(3)
C72 0.103(8) 0.031(4) 0.057(6) 0.008(4) 0.023(5) -0.005(4)
C73 0.083(6) 0.030(4) 0.045(5) 0.005(3) 0.016(4) -0.010(4)
C74 0.112(8) 0.034(4) 0.031(4) 0.005(3) 0.005(4) -0.004(4)
C75 0.107(8) 0.032(4) 0.028(4) -0.005(3) -0.006(4) 0.012(4)
C76 0.068(5) 0.030(4) 0.037(4) 0.005(3) 0.005(4) -0.004(3)
C77 0.099(7) 0.029(4) 0.034(4) -0.001(3) 0.015(4) -0.007(4)
C78 0.109(8) 0.026(4) 0.038(4) 0.003(3) 0.010(5) -0.003(4)
C79 0.041(4) 0.032(3) 0.032(4) -0.004(3) 0.003(3) -0.002(3)
C80 0.046(4) 0.028(3) 0.019(3) 0.001(2) -0.001(3) -0.001(3)
C81 0.046(4) 0.026(3) 0.028(3) -0.003(2) 0.002(3) 0.000(3)
C82 0.041(4) 0.024(3) 0.023(3) -0.002(2) -0.002(3) -0.002(3)
C83 0.042(4) 0.029(3) 0.026(3) -0.001(3) -0.002(3) 0.000(3)
C84 0.042(4) 0.032(3) 0.017(3) -0.008(2) -0.001(3) 0.001(3)
C85 0.047(4) 0.023(3) 0.028(3) -0.006(2) 0.002(3) -0.001(3)
C86 0.039(4) 0.023(3) 0.033(3) -0.004(3) -0.005(3) -0.004(3)
C87 0.044(4) 0.025(3) 0.034(4) -0.008(3) 0.001(3) 0.001(3)
C88 0.114(8) 0.035(4) 0.034(4) -0.010(3) -0.032(5) 0.036(5)
C89 0.110(8) 0.038(4) 0.038(4) -0.019(4) -0.026(5) 0.026(5)
C90 0.070(5) 0.024(3) 0.028(3) -0.006(3) -0.003(3) 0.001(3)
C91 0.151(11) 0.028(4) 0.044(5) 0.005(3) -0.008(6) 0.020(5)
C92 0.170(12) 0.033(4) 0.021(4) -0.005(3) -0.009(5) 0.022(5)
C93 0.058(5) 0.022(3) 0.057(5) -0.003(3) 0.010(4) -0.008(3)
C95 0.122(6) 0.133(7) 0.135(7) -0.001(5) -0.031(5) -0.060(5)
C96 0.122(6) 0.133(7) 0.135(7) -0.001(5) -0.031(5) -0.060(5)
C97 0.122(6) 0.133(7) 0.135(7) -0.001(5) -0.031(5) -0.060(5)
C98 0.122(6) 0.133(7) 0.135(7) -0.001(5) -0.031(5) -0.060(5)
N11 0.122(6) 0.133(7) 0.135(7) -0.001(5) -0.031(5) -0.060(5)
C94 0.122(6) 0.133(7) 0.135(7) -0.001(5) -0.031(5) -0.060(5)
C99 0.043(4) 0.032(3) 0.024(3) -0.005(3) -0.003(3) -0.001(3)
C100 0.061(5) 0.033(3) 0.019(3) -0.004(3) -0.007(3) -0.004(3)
C101 0.057(5) 0.051(4) 0.030(4) 0.003(3) 0.000(3) -0.018(4)
C102 0.059(5) 0.053(5) 0.027(4) 0.007(3) 0.002(3) -0.012(4)
C103 0.049(4) 0.032(3) 0.030(4) -0.004(3) -0.002(3) 0.000(3)
C104 0.053(4) 0.030(3) 0.033(4) -0.004(3) -0.007(3) -0.007(3)
C105 0.058(5) 0.037(4) 0.029(4) 0.001(3) -0.007(3) -0.004(3)
C106 0.051(4) 0.040(4) 0.027(3) -0.005(3) -0.002(3) 0.003(3)
C121 0.229(5) 0.229(5) 0.229(5) -0.0001(4) 0.0183(6) -0.0001(4)
C120 0.229(5) 0.229(5) 0.229(5) -0.0001(4) 0.0183(6) -0.0001(4)
C119 0.229(5) 0.229(5) 0.229(5) -0.0001(4) 0.0183(6) -0.0001(4)
C118 0.229(5) 0.229(5) 0.229(5) -0.0001(4) 0.0183(6) -0.0001(4)
C117 0.229(5) 0.229(5) 0.229(5) -0.0001(4) 0.0183(6) -0.0001(4)
N15 0.229(5) 0.229(5) 0.229(5) -0.0001(4) 0.0183(6) -0.0001(4)
C122 0.103(4) 0.103(4) 0.103(4) 0.0001(10) 0.0077(11) 0.0003(10)
N16 0.073(2) 0.072(2) 0.071(2) -0.0005(10) 0.0047(10) 0.0003(10)
C126 0.109(5) 0.109(5) 0.109(5) -0.0001(10) 0.0080(11) -0.0001(10)
C125 0.160(8) 0.160(8) 0.160(8) -0.0001(10) 0.0121(12) 0.0000(10)
C124 0.142(7) 0.141(7) 0.141(7) 0.0002(10) 0.0109(11) 0.0001(10)
C123 0.149(7) 0.149(7) 0.149(7) 0.0002(10) 0.0115(12) 0.0002(10)
C127 0.062(5) 0.032(4) 0.055(5) 0.012(3) 0.004(4) -0.010(3)
C128 0.054(4) 0.030(3) 0.034(4) 0.004(3) 0.006(3) -0.008(3)
C129 0.065(5) 0.038(4) 0.040(4) 0.003(3) 0.015(4) -0.011(4)
C130 0.079(6) 0.030(3) 0.026(3) -0.002(3) 0.010(3) -0.013(3)
C131 0.043(4) 0.024(3) 0.028(3) 0.007(2) 0.006(3) -0.002(3)
C132 0.079(6) 0.035(4) 0.033(4) -0.004(3) 0.011(4) -0.016(4)
C133 0.091(7) 0.036(4) 0.051(5) -0.013(4) 0.012(5) -0.023(4)
C134 0.041(4) 0.027(3) 0.032(4) 0.006(3) 0.000(3) -0.004(3)
C135 0.039(3) 0.026(3) 0.026(3) 0.002(2) -0.001(3) 0.002(3)
C136 0.050(4) 0.029(3) 0.017(3) 0.002(2) 0.002(3) -0.004(3)
C137 0.046(4) 0.020(3) 0.027(3) -0.004(2) 0.006(3) -0.003(3)
C138 0.050(4) 0.023(3) 0.022(3) 0.001(2) 0.003(3) -0.006(3)
C139 0.045(4) 0.023(3) 0.027(3) -0.003(2) 0.006(3) -0.007(3)
C140 0.045(4) 0.022(3) 0.026(3) -0.002(2) 0.003(3) -0.006(3)
C141 0.048(4) 0.027(3) 0.021(3) 0.000(2) 0.006(3) -0.009(3)
C142 0.043(4) 0.029(3) 0.036(4) 0.000(3) 0.007(3) -0.003(3)
C143 0.044(4) 0.033(3) 0.025(3) 0.000(3) 0.006(3) -0.007(3)
C144 0.049(4) 0.032(3) 0.029(3) -0.001(3) 0.004(3) -0.007(3)
C145 0.063(5) 0.030(3) 0.030(4) -0.004(3) -0.011(3) 0.002(3)
C146 0.063(5) 0.063(5) 0.027(4) 0.002(3) 0.006(3) -0.027(4)
C147 0.063(5) 0.068(5) 0.026(4) 0.004(4) 0.000(3) -0.029(4)
C148 0.072(5) 0.019(3) 0.024(3) 0.001(2) -0.001(3) 0.002(3)
C149 0.057(4) 0.026(3) 0.029(3) -0.004(3) 0.004(3) -0.003(3)
C150 0.065(5) 0.028(3) 0.038(4) -0.007(3) 0.009(4) -0.008(3)
C151 0.073(6) 0.032(4) 0.038(4) -0.003(3) 0.011(4) -0.009(4)
C152 0.077(6) 0.037(4) 0.036(4) -0.008(3) 0.012(4) -0.008(4)
C153 0.070(5) 0.026(4) 0.052(5) -0.011(3) 0.007(4) -0.008(3)
C154 0.094(7) 0.026(4) 0.044(5) -0.004(3) -0.003(4) -0.005(4)
C155 0.109(8) 0.028(4) 0.041(5) -0.002(3) -0.005(5) -0.012(4)
C156 0.083(6) 0.036(4) 0.040(4) -0.011(3) -0.001(4) -0.010(4)
O41 0.091(5) 0.092(5) 0.091(5) 0.001(2) 0.007(2) 0.000(2)
C157 0.095(8) 0.095(8) 0.095(8) 0.0000(10) 0.0077(12) -0.0002(10)
C158 0.153(15) 0.153(15) 0.153(15) 0.000(2) 0.012(2) 0.000(2)
C159 0.091(8) 0.091(8) 0.090(8) 0.000(2) 0.007(2) 0.000(2)
O42 0.051(3) 0.048(3) 0.048(3) -0.0021(19) 0.0019(19) 0.0007(19)
C160 0.053(4) 0.054(4) 0.054(4) -0.0005(10) 0.0038(11) 0.0004(10)
C161 0.096(8) 0.097(8) 0.096(8) -0.001(2) 0.007(2) 0.001(2)
C162 0.089(7) 0.089(7) 0.089(7) -0.001(2) 0.007(2) 0.000(2)
O43 0.047(3) 0.039(3) 0.042(3) 0.0003(19) 0.0021(19) -0.0007(19)
C163 0.062(5) 0.062(5) 0.063(5) 0.0001(10) 0.0050(11) -0.0002(10)
C164 0.055(5) 0.057(5) 0.057(5) 0.001(2) 0.004(2) 0.000(2)
C165 0.084(7) 0.083(7) 0.084(7) 0.000(2) 0.007(2) 0.000(2)
O44 0.053(3) 0.050(3) 0.050(3) -0.0009(19) 0.0029(19) 0.0020(19)
C166 0.053(4) 0.052(4) 0.052(4) -0.0001(10) 0.0041(11) 0.0005(10)
C167 0.080(7) 0.080(7) 0.081(7) 0.000(2) 0.005(2) 0.000(2)
C168 0.084(7) 0.085(7) 0.083(7) 0.000(2) 0.007(2) 0.001(2)
O45 0.131(3) 0.131(3) 0.131(3) 0.0000(4) 0.0107(4) 0.0001(4)
C169 0.131(3) 0.131(3) 0.131(3) 0.0000(4) 0.0107(4) 0.0001(4)
C170 0.131(3) 0.131(3) 0.131(3) 0.0000(4) 0.0107(4) 0.0001(4)
C171 0.131(3) 0.131(3) 0.131(3) 0.0000(4) 0.0107(4) 0.0001(4)
C177 0.131(3) 0.131(3) 0.131(3) 0.0000(4) 0.0107(4) 0.0001(4)
C172 0.131(3) 0.131(3) 0.131(3) 0.0000(4) 0.0107(4) 0.0001(4)
C173 0.131(3) 0.131(3) 0.131(3) 0.0000(4) 0.0107(4) 0.0001(4)
C174 0.131(3) 0.131(3) 0.131(3) 0.0000(4) 0.0107(4) 0.0001(4)
C175 0.131(3) 0.131(3) 0.131(3) 0.0000(4) 0.0107(4) 0.0001(4)
C176 0.131(3) 0.131(3) 0.131(3) 0.0000(4) 0.0107(4) 0.0001(4)

loop_
_atom_type_symbol
_atom_type_description
_atom_type_scat_dispersion_real
_atom_type_scat_dispersion_imag
_atom_type_scat_source
C C 0.0181 0.0091 'International Tables Vol C Tables 4.2.6.8 and 6.1.1.4'
H H 0.0000 0.0000 'International Tables Vol C Tables 4.2.6.8 and 6.1.1.4'
Cd Cd 0.1185 4.6533 'International Tables Vol C Tables 4.2.6.8 and 6.1.1.4'
N N 0.0311 0.0180 'International Tables Vol C Tables 4.2.6.8 and 6.1.1.4'
O O 0.0492 0.0322 'International Tables Vol C Tables 4.2.6.8 and 6.1.1.4'

loop_
_geom_angle_atom_site_label_1
_geom_angle_atom_site_label_2
_geom_angle_atom_site_label_3
_geom_angle
_geom_angle_site_symmetry_1
_geom_angle_site_symmetry_3
_geom_angle_publ_flag
O1 Cd1 O17 116.6(3) . . ?
O1 Cd1 O18 96.2(3) . . ?
O1 Cd1 O20 91.7(3) . . ?
O1 Cd1 O21 146.6(3) . . ?
O1 Cd1 C72 119.4(3) . . ?
O17 Cd1 O18 89.6(3) . . ?
O17 Cd1 O20 151.8(3) . . ?
O17 Cd1 O21 96.5(3) . . ?
O17 Cd1 C72 124.0(3) . . ?
O18 Cd1 O20 87.7(3) . . ?
O18 Cd1 C72 85.9(3) . . ?
O20 Cd1 C72 27.8(2) . . ?
O21 Cd1 O18 87.6(2) . . ?
O21 Cd1 O20 55.3(2) . . ?
O21 Cd1 C72 27.6(3) . . ?
N1 Cd1 O1 83.3(6) . . ?
N1 Cd1 O17 96.1(6) . . ?
N1 Cd1 O18 173.8(6) . . ?
N1 Cd1 O20 86.2(6) . . ?
N1 Cd1 O21 89.5(6) . . ?
N1 Cd1 C72 89.0(6) . . ?
O2 Cd2 O14 93.0(3) . . ?
O2 Cd2 O15 172.0(3) . . ?
O2 Cd2 O18 93.7(3) . . ?
O2 Cd2 N2 86.9(3) . . ?
O15 Cd2 O14 80.2(3) . . ?
O15 Cd2 O18 89.7(3) . . ?
O15 Cd2 N2 89.9(3) . . ?
O16 Cd2 O2 94.6(3) . . ?
O16 Cd2 O14 170.6(2) . . ?
O16 Cd2 O15 92.7(3) . . ?
O16 Cd2 O18 90.1(2) . . ?
O16 Cd2 N2 88.9(3) . . ?
O18 Cd2 O14 83.8(2) . . ?
O18 Cd2 N2 178.9(3) . . ?
N2 Cd2 O14 97.0(3) . . ?
O5 Cd3 O13 90.7(3) 1_546 4_566 ?
O5 Cd3 O14 115.9(2) 1_546 4_566 ?
O5 Cd3 O15 53.6(2) 1_546 4_566 ?
O5 Cd3 O39 141.0(3) 1_546 . ?
O5 Cd3 O40 90.2(2) 1_546 . ?
O5 Cd3 C30 26.5(3) 1_546 1_546 ?
O5 Cd3 C43 103.9(3) 1_546 4_566 ?
O5 Cd3 C156 117.0(3) 1_546 . ?
O13 Cd3 O14 54.5(2) 4_566 4_566 ?
O13 Cd3 O15 89.7(3) 4_566 4_566 ?
O13 Cd3 O39 92.2(2) 4_566 . ?
O13 Cd3 O40 121.5(3) 4_566 . ?
O13 Cd3 C30 90.1(3) 4_566 1_546 ?
O13 Cd3 C43 26.9(3) 4_566 4_566 ?
O13 Cd3 C156 110.6(3) 4_566 . ?
O14 Cd3 O15 72.39(19) 4_566 4_566 ?
O14 Cd3 C30 94.5(2) 4_566 1_546 ?
O14 Cd3 C43 27.6(3) 4_566 4_566 ?
O14 Cd3 C156 124.8(2) 4_566 . ?
O15 Cd3 C30 27.0(3) 4_566 1_546 ?
O15 Cd3 C43 79.5(2) 4_566 4_566 ?
O15 Cd3 C156 158.5(3) 4_566 . ?
O19 Cd3 O5 108.7(4) 4_566 1_546 ?
O19 Cd3 O13 146.5(3) 4_566 4_566 ?
O19 Cd3 O14 92.2(3) 4_566 4_566 ?
O19 Cd3 O15 81.1(3) 4_566 4_566 ?
O19 Cd3 O39 89.4(3) 4_566 . ?
O19 Cd3 O40 86.4(3) 4_566 . ?
O19 Cd3 C30 95.5(4) 4_566 1_546 ?
O19 Cd3 C43 119.7(3) 4_566 4_566 ?
O19 Cd3 C156 85.2(3) 4_566 . ?
O39 Cd3 O14 97.0(2) . 4_566 ?
O39 Cd3 O15 165.3(3) . 4_566 ?
O39 Cd3 C30 167.4(3) . 1_546 ?
O39 Cd3 C43 95.8(2) . 4_566 ?
O39 Cd3 C156 28.1(2) . . ?
O40 Cd3 O14 152.7(2) . 4_566 ?
O40 Cd3 O15 133.9(2) . 4_566 ?
O40 Cd3 O39 55.8(2) . . ?
O40 Cd3 C30 112.8(2) . 1_546 ?
O40 Cd3 C43 142.8(3) . 4_566 ?
O40 Cd3 C156 27.9(2) . . ?
C43 Cd3 C30 91.9(3) 4_566 1_546 ?
C156 Cd3 C30 140.7(3) . 1_546 ?
C156 Cd3 C43 121.8(3) . 4_566 ?
O8 Cd4 O7 97.5(2) 1_556 1_656 ?
O8 Cd4 O28 98.0(2) 1_556 . ?
O8 Cd4 O37 174.11(19) 1_556 4_665 ?
O8 Cd4 N13 89.7(2) 1_556 . ?
O28 Cd4 O7 164.48(18) . 1_656 ?
O28 Cd4 O37 86.63(18) . 4_665 ?
O28 Cd4 N13 92.9(3) . . ?
O30 Cd4 O7 75.31(17) . 1_656 ?
O30 Cd4 O8 96.17(18) . 1_556 ?
O30 Cd4 O28 103.90(19) . . ?
O30 Cd4 O37 79.07(16) . 4_665 ?
O30 Cd4 N13 161.2(3) . . ?
O37 Cd4 O7 77.98(18) 4_665 1_656 ?
N13 Cd4 O7 86.2(3) . 1_656 ?
N13 Cd4 O37 93.8(2) . 4_665 ?
O9 Cd5 O32 174.2(3) 1_556 . ?
O9 Cd5 N15 87.9(6) 1_556 . ?
O9 Cd5 N16 89.7(3) 1_556 . ?
O30 Cd5 O9 93.8(2) . 1_556 ?
O30 Cd5 O31 95.9(4) . . ?
O30 Cd5 O32 85.2(2) . . ?
O30 Cd5 N15 172.5(6) . . ?
O30 Cd5 N16 90.4(2) . . ?
O31 Cd5 O9 96.5(4) . 1_556 ?
O31 Cd5 O32 89.2(5) . . ?
O31 Cd5 N15 91.1(8) . . ?
O31 Cd5 N16 170.8(4) . . ?
O32 Cd5 N16 84.6(3) . . ?
N15 Cd5 O32 92.3(6) . . ?
N15 Cd5 N16 82.3(7) . . ?
O29 Cd6 O24 162.01(19) . 4_666 ?
O30 Cd6 O24 87.54(18) . 4_666 ?
O30 Cd6 O29 84.04(19) . . ?
O30 Cd6 O33 110.83(19) . . ?
O30 Cd6 N14 153.36(18) . . ?
O33 Cd6 O24 101.1(2) . 4_666 ?
O33 Cd6 O29 96.8(2) . . ?
O33 Cd6 N14 95.8(2) . . ?
N14 Cd6 O24 88.26(19) . 4_666 ?
N14 Cd6 O29 92.17(19) . . ?
O7 Cd7 C22 28.0(2) 4_666 4_666 ?
O7 Cd7 C93 107.7(2) 4_666 . ?
O24 Cd7 O7 113.43(17) . 4_666 ?
O24 Cd7 C22 140.9(2) . 4_666 ?
O24 Cd7 C93 27.8(2) . . ?
O25 Cd7 O7 91.9(2) . 4_666 ?
O25 Cd7 O24 54.56(18) . . ?
O25 Cd7 C22 105.1(2) . 4_666 ?
O25 Cd7 C93 27.3(2) . . ?
O26 Cd7 O7 55.68(19) . 4_666 ?
O26 Cd7 O24 166.2(2) . . ?
O26 Cd7 O25 114.3(3) . . ?
O26 Cd7 C22 27.7(2) . 4_666 ?
O26 Cd7 C93 141.6(3) . . ?
O36 Cd7 O7 111.73(19) 1_554 4_666 ?
O36 Cd7 O24 91.68(19) 1_554 . ?
O36 Cd7 O25 145.2(2) 1_554 . ?
O36 Cd7 O26 100.4(3) 1_554 . ?
O36 Cd7 C22 107.6(2) 1_554 4_666 ?
O36 Cd7 C93 117.9(2) 1_554 . ?
O36 Cd7 N11 88.9(4) 1_554 . ?
C22 Cd7 C93 128.4(2) 4_666 . ?
N11 Cd7 O7 143.3(3) . 4_666 ?
N11 Cd7 O24 95.1(4) . . ?
N11 Cd7 O25 86.2(4) . . ?
N11 Cd7 O26 92.0(4) . . ?
N11 Cd7 C22 118.3(4) . 4_666 ?
N11 Cd7 C93 86.6(4) . . ?
C1 O1 Cd1 127.1(7) . . ?
C1 O2 Cd2 143.5(7) . . ?
C30 O5 Cd3 98.6(6) . 1_564 ?
Cd7 O7 Cd4 106.46(18) 4_565 1_454 ?
C22 O7 Cd4 134.7(5) . 1_454 ?
C22 O7 Cd7 88.8(4) . 4_565 ?
C71 O8 Cd4 137.6(5) . 1_554 ?
C71 O9 Cd5 137.7(6) . 1_554 ?
C43 O13 Cd3 96.3(6) . 4_665 ?
Cd2 O14 Cd3 99.57(19) . 4_665 ?
C43 O14 Cd2 123.8(5) . . ?
C43 O14 Cd3 88.4(5) . 4_665 ?
Cd2 O15 Cd3 98.2(2) . 4_665 ?
C30 O15 Cd2 165.9(7) 4_676 . ?
C30 O15 Cd3 85.4(5) 4_676 4_665 ?
C36 O16 Cd2 136.9(5) . . ?
C36 O17 Cd1 131.3(7) . . ?
Cd2 O18 Cd1 104.7(2) . . ?
C37 O18 Cd1 121.9(7) . . ?
C37 O18 Cd2 131.4(8) . . ?
C37 O19 Cd3 132.5(7) . 4_665 ?
C72 O20 Cd1 88.4(5) . . ?
C72 O21 Cd1 93.7(5) . . ?
Cd6 O24 Cd7 108.33(18) 4_565 . ?
C93 O24 Cd6 122.5(5) . 4_565 ?
C93 O24 Cd7 90.1(5) . . ?
C93 O25 Cd7 92.1(5) . . ?
C22 O26 Cd7 94.5(5) 4_666 . ?
C106 O28 Cd4 121.9(5) . . ?
C106 O29 Cd6 135.9(5) . . ?
Cd4 O30 Cd5 119.7(2) . . ?
Cd6 O30 Cd4 104.97(17) . . ?
Cd6 O30 Cd5 115.01(19) . . ?
C127 O32 Cd5 147.3(7) . . ?
C127 O33 Cd6 119.4(5) . . ?
C148 O36 Cd7 103.3(5) . 1_556 ?
C148 O37 Cd4 149.3(4) . 4_566 ?
C156 O39 Cd3 89.9(5) . . ?
C156 O40 Cd3 91.4(5) . . ?
C42 N2 Cd2 123.9(5) . . ?
C42 N2 C38 120.0 . . ?
C38 N2 Cd2 116.1(5) . . ?
N2 C42 C41 120.0 . . ?
C40 C41 C42 120.0 . . ?
C39 C40 C41 120.0 . . ?
C40 C39 C38 120.0 . . ?
C39 C38 N2 120.0 . . ?
C8 N3 C5 123.7(6) . . ?
C15 N4 C16 124.8(6) . . ?
C23 N5 C24 126.5(7) . . ?
C50 N6 C47 125.0(6) . . ?
C64 N7 C65 125.9(7) . . ?
C57 N8 C58 126.9(6) . . ?
C79 N9 C76 126.3(6) . . ?
C86 N10 C87 127.6(6) . . ?
C99 N12 C100 127.0(6) . . ?
C112 N13 Cd4 121.4(3) . . ?
C112 N13 C116 120.0 . . ?
C116 N13 Cd4 118.1(3) . . ?
N13 C112 C113 120.0 . . ?
C114 C113 C112 120.0 . . ?
C113 C114 C115 120.0 . . ?
C116 C115 C114 120.0 . . ?
C115 C116 N13 120.0 . . ?
C107 N14 Cd6 121.6(3) . . ?
C107 N14 C111 120.0 . . ?
C111 N14 Cd6 117.7(3) . . ?
C108 C107 N14 120.0 . . ?
C107 C108 C109 120.0 . . ?
C110 C109 C108 120.0 . . ?
C111 C110 C109 120.0 . . ?
C110 C111 N14 120.0 . . ?
C134 N17 C131 126.5(6) . . ?
C141 N18 C142 125.7(6) . . ?
C149 N19 C150 126.2(6) . . ?
O1 C1 C2 116.9(10) . . ?
O2 C1 O1 125.0(9) . . ?
O2 C1 C2 118.1(9) . . ?
C3 C2 C1 119.5(9) . . ?
C7 C2 C1 122.8(9) . . ?
C7 C2 C3 117.8(8) . . ?
C2 C3 C4 121.9(9) . . ?
C5 C4 C3 119.4(8) . . ?
C4 C5 N3 122.1(7) . . ?
C4 C5 C6 119.1(8) . . ?
C6 C5 N3 118.6(7) . . ?
C5 C6 C7 120.1(9) . . ?
C2 C7 C6 121.3(9) . . ?
O3 C8 N3 122.4(7) . . ?
O3 C8 C9 120.0(7) . . ?
N3 C8 C9 117.5(6) . . ?
C10 C9 C8 125.0(7) . . ?
C14 C9 C8 116.3(6) . . ?
C14 C9 C10 118.7(7) . . ?
C11 C10 C9 119.5(6) . . ?
C10 C11 C15 120.4(6) . . ?
C12 C11 C10 120.9(6) . . ?
C12 C11 C15 118.1(6) . . ?
C11 C12 C13 119.5(6) . . ?
C12 C13 C23 117.2(6) . . ?
C14 C13 C12 119.1(6) . . ?
C14 C13 C23 123.6(6) . . ?
C13 C14 C9 122.2(6) . . ?
O6 C15 N4 124.7(6) . . ?
O6 C15 C11 120.6(6) . . ?
N4 C15 C11 114.7(6) . . ?
C17 C16 N4 117.6(7) . . ?
C21 C16 N4 121.9(7) . . ?
C21 C16 C17 120.4(7) . . ?
C18 C17 C16 120.3(8) . . ?
C17 C18 C19 119.9(8) . . ?
C18 C19 C22 119.8(7) . . ?
C20 C19 C18 119.1(7) . . ?
C20 C19 C22 121.0(7) . . ?
C21 C20 C19 120.8(7) . . ?
C20 C21 C16 119.4(7) . . ?
O7 C22 Cd7 63.2(4) . 4_565 ?
O7 C22 C19 120.4(7) . . ?
O26 C22 Cd7 57.8(4) 4_565 4_565 ?
O26 C22 O7 121.0(7) 4_565 . ?
O26 C22 C19 118.6(7) 4_565 . ?
C19 C22 Cd7 176.2(6) . 4_565 ?
O4 C23 N5 126.0(7) . . ?
O4 C23 C13 120.8(7) . . ?
N5 C23 C13 113.2(7) . . ?
C25 C24 N5 124.3(8) . . ?
C25 C24 C29 119.2(8) . . ?
C29 C24 N5 116.5(8) . . ?
C24 C25 C26 119.5(9) . . ?
C27 C26 C25 121.9(9) . . ?
C26 C27 C28 118.3(8) . . ?
C26 C27 C30 122.3(9) . . ?
C28 C27 C30 119.4(9) . . ?
C29 C28 C27 120.5(9) . . ?
C28 C29 C24 120.5(9) . . ?
O5 C30 Cd3 54.9(4) . 1_564 ?
O5 C30 O15 122.4(8) . 4_575 ?
O5 C30 C27 119.7(9) . . ?
O15 C30 Cd3 67.6(5) 4_575 1_564 ?
O15 C30 C27 117.9(9) 4_575 . ?
C27 C30 Cd3 174.5(7) . 1_564 ?
N1 C35 C34 120.0 . . ?
C35 N1 Cd1 119.7(11) . . ?
C35 N1 C31 120.0 . . ?
C31 N1 Cd1 119.7(11) . . ?
C32 C31 N1 120.0 . . ?
C31 C32 C33 120.0 . . ?
C32 C33 C34 120.0 . . ?
C33 C34 C35 120.0 . . ?
O16 C36 O17 127.2(8) . . ?
O16 C36 C61 116.5(8) . 4_576 ?
O17 C36 C61 116.3(9) . 4_576 ?
O19 C37 O18 128.5(10) . . ?
O13 C43 Cd3 56.8(4) . 4_665 ?
O13 C43 O14 120.8(8) . . ?
O13 C43 C44 119.5(9) . . ?
O14 C43 Cd3 64.0(4) . 4_665 ?
O14 C43 C44 119.8(9) . . ?
C44 C43 Cd3 175.5(8) . 4_665 ?
C45 C44 C43 121.0(9) . . ?
C49 C44 C43 120.1(9) . . ?
C49 C44 C45 119.0(7) . . ?
C46 C45 C44 120.4(9) . . ?
C47 C46 C45 120.1(8) . . ?
C46 C47 N6 121.8(8) . . ?
C46 C47 C48 120.7(7) . . ?
C48 C47 N6 117.3(8) . . ?
C49 C48 C47 118.3(10) . . ?
C44 C49 C48 121.4(10) . . ?
O12 C50 N6 125.0(6) . . ?
O12 C50 C51 121.1(6) . . ?
N6 C50 C51 113.8(6) . . ?
C52 C51 C50 119.3(6) . . ?
C56 C51 C50 119.6(6) . . ?
C56 C51 C52 120.5(6) . . ?
C53 C52 C51 119.6(6) . . ?
C52 C53 C54 120.0(6) . . ?
C52 C53 C57 116.8(6) . . ?
C54 C53 C57 123.2(6) . . ?
C55 C54 C53 120.5(6) . . ?
C54 C55 C64 116.8(6) . . ?
C56 C55 C54 118.9(6) . . ?
C56 C55 C64 124.3(6) . . ?
C51 C56 C55 120.4(6) . . ?
O11 C57 N8 125.1(6) . . ?
O11 C57 C53 120.8(6) . . ?
N8 C57 C53 114.1(6) . . ?
C59 C58 N8 124.4(7) . . ?
C63 C58 N8 116.6(7) . . ?
C63 C58 C59 118.9(7) . . ?
C60 C59 C58 119.5(8) . . ?
C61 C60 C59 121.6(8) . . ?
C60 C61 C36 121.8(8) . 4_675 ?
C60 C61 C62 118.6(7) . . ?
C62 C61 C36 119.6(8) . 4_675 ?
C61 C62 C63 121.1(7) . . ?
C58 C63 C62 120.2(7) . . ?
O10 C64 N7 122.8(7) . . ?
O10 C64 C55 120.5(7) . . ?
N7 C64 C55 116.6(6) . . ?
C66 C65 N7 122.8(7) . . ?
C66 C65 C70 119.3(7) . . ?
C70 C65 N7 117.9(7) . . ?
C65 C66 C67 119.7(8) . . ?
C68 C67 C66 121.8(7) . . ?
C67 C68 C71 121.4(7) . . ?
C69 C68 C67 117.5(7) . . ?
C69 C68 C71 121.1(7) . . ?
C68 C69 C70 121.7(8) . . ?
C69 C70 C65 119.8(7) . . ?
O8 C71 C68 117.6(7) . . ?
O9 C71 O8 123.2(7) . . ?
O9 C71 C68 119.2(7) . . ?
O20 C72 Cd1 63.8(4) . . ?
O20 C72 C73 120.1(8) . . ?
O21 C72 Cd1 58.7(4) . . ?
O21 C72 O20 122.3(8) . . ?
O21 C72 C73 117.6(8) . . ?
C73 C72 Cd1 171.9(8) . . ?
C74 C73 C72 121.1(8) . . ?
C78 C73 C72 120.8(8) . . ?
C78 C73 C74 118.1(7) . . ?
C73 C74 C75 121.2(8) . . ?
C76 C75 C74 118.0(7) . . ?
C75 C76 N9 122.5(7) . . ?
C77 C76 N9 116.9(7) . . ?
C77 C76 C75 120.5(7) . . ?
C78 C77 C76 120.9(8) . . ?
C77 C78 C73 121.2(8) . . ?
O22 C79 N9 122.8(7) . . ?
O22 C79 C80 120.6(6) . . ?
N9 C79 C80 116.5(6) . . ?
C81 C80 C79 115.7(6) . . ?
C85 C80 C79 124.6(6) . . ?
C85 C80 C81 119.7(6) . . ?
C82 C81 C80 121.0(6) . . ?
C81 C82 C83 118.8(6) . . ?
C81 C82 C86 123.3(6) . . ?
C83 C82 C86 117.8(6) . . ?
C84 C83 C82 120.6(6) . . ?
C83 C84 C85 119.9(6) . . ?
C83 C84 C99 123.3(6) . . ?
C85 C84 C99 116.5(6) . . ?
C80 C85 C84 120.0(6) . . ?
O23 C86 N10 122.8(6) . . ?
O23 C86 C82 119.6(6) . . ?
N10 C86 C82 117.6(6) . . ?
C88 C87 N10 118.1(6) . . ?
C88 C87 C92 117.6(7) . . ?
C92 C87 N10 124.2(7) . . ?
C87 C88 C89 121.8(7) . . ?
C90 C89 C88 120.5(7) . . ?
C89 C90 C91 117.3(7) . . ?
C89 C90 C93 121.7(7) . . ?
C91 C90 C93 121.0(7) . . ?
C92 C91 C90 120.8(8) . . ?
C87 C92 C91 121.0(8) . . ?
O24 C93 Cd7 62.1(4) . . ?
O24 C93 C90 118.4(7) . . ?
O25 C93 Cd7 60.6(4) . . ?
O25 C93 O24 120.7(7) . . ?
O25 C93 C90 120.8(8) . . ?
C90 C93 Cd7 163.1(6) . . ?
C96 C95 C94 120.0 . . ?
C97 C96 C95 120.0 . . ?
C96 C97 C98 120.0 . . ?
N11 C98 C97 120.0 . . ?
C98 N11 Cd7 117.5(6) . . ?
C98 N11 C94 120.0 . . ?
C94 N11 Cd7 122.5(6) . . ?
N11 C94 C95 120.0 . . ?
O27 C99 N12 123.2(6) . . ?
O27 C99 C84 119.9(6) . . ?
N12 C99 C84 116.7(6) . . ?
C101 C100 N12 117.0(6) . . ?
C105 C100 N12 123.3(6) . . ?
C105 C100 C101 119.5(7) . . ?
C102 C101 C100 119.8(7) . . ?
C101 C102 C103 121.4(7) . . ?
C102 C103 C106 120.7(7) . . ?
C104 C103 C102 118.0(7) . . ?
C104 C103 C106 121.3(7) . . ?
C105 C104 C103 121.4(7) . . ?
C104 C105 C100 119.9(7) . . ?
O28 C106 O29 125.0(7) . . ?
O28 C106 C103 118.1(7) . . ?
O29 C106 C103 116.9(7) . . ?
C120 C121 N15 120.0 . . ?
C119 C120 C121 120.0 . . ?
C118 C119 C120 120.0 . . ?
C119 C118 C117 120.0 . . ?
N15 C117 C118 120.0 . . ?
C121 N15 Cd5 121.0(16) . . ?
C117 N15 Cd5 116.1(17) . . ?
C117 N15 C121 120.0 . . ?
N16 C122 C123 120.0 . . ?
C122 N16 Cd5 118.0(5) . . ?
C122 N16 C126 120.0 . . ?
C126 N16 Cd5 120.8(5) . . ?
N16 C126 C125 120.0 . . ?
C124 C125 C126 120.0 . . ?
C123 C124 C125 120.0 . . ?
C124 C123 C122 120.0 . . ?
O32 C127 C128 116.6(8) . . ?
O33 C127 O32 124.4(7) . . ?
O33 C127 C128 119.0(7) . . ?
C129 C128 C127 121.0(7) . . ?
C129 C128 C133 117.8(7) . . ?
C133 C128 C127 121.1(7) . . ?
C128 C129 C130 121.6(7) . . ?
C131 C130 C129 120.0(7) . . ?
C130 C131 N17 125.1(6) . . ?
C132 C131 N17 115.7(6) . . ?
C132 C131 C130 119.0(6) . . ?
C131 C132 C133 120.6(7) . . ?
C132 C133 C128 120.9(7) . . ?
O34 C134 N17 123.5(6) . . ?
O34 C134 C135 120.0(6) . . ?
N17 C134 C135 116.4(6) . . ?
C136 C135 C134 115.5(6) . . ?
C140 C135 C134 122.7(6) . . ?
C140 C135 C136 121.3(6) . . ?
C135 C136 C137 119.7(6) . . ?
C136 C137 C149 125.0(6) . . ?
C138 C137 C136 119.3(6) . . ?
C138 C137 C149 115.8(6) . . ?
C137 C138 C139 120.7(6) . . ?
C138 C139 C140 119.2(6) . . ?
C138 C139 C141 122.4(6) . . ?
C140 C139 C141 118.0(5) . . ?
C135 C140 C139 119.8(6) . . ?
O35 C141 N18 124.0(6) . . ?
O35 C141 C139 120.3(6) . . ?
N18 C141 C139 115.7(5) . . ?
C143 C142 N18 117.7(6) . . ?
C147 C142 N18 122.1(6) . . ?
C147 C142 C143 120.2(7) . . ?
C144 C143 C142 120.3(7) . . ?
C143 C144 C145 120.0(7) . . ?
C144 C145 C148 120.4(7) . . ?
C146 C145 C144 118.8(7) . . ?
C146 C145 C148 120.8(7) . . ?
C145 C146 C147 123.0(8) . . ?
C142 C147 C146 117.5(7) . . ?
O36 C148 O37 122.6(6) . . ?
O36 C148 C145 117.8(7) . . ?
O37 C148 C145 119.7(7) . . ?
O38 C149 N19 123.5(6) . . ?
O38 C149 C137 119.6(6) . . ?
N19 C149 C137 116.9(6) . . ?
C151 C150 N19 117.3(7) . . ?
C155 C150 N19 123.7(7) . . ?
C155 C150 C151 119.0(7) . . ?
C152 C151 C150 120.7(7) . . ?
C151 C152 C153 120.3(8) . . ?
C152 C153 C156 120.4(8) . . ?
C154 C153 C152 118.4(7) . . ?
C154 C153 C156 121.2(8) . . ?
C153 C154 C155 121.5(8) . . ?
C154 C155 C150 120.0(8) . . ?
O39 C156 Cd3 62.0(4) . . ?
O39 C156 C153 119.2(8) . . ?
O40 C156 Cd3 60.7(4) . . ?
O40 C156 O39 122.0(7) . . ?
O40 C156 C153 118.7(8) . . ?
C153 C156 Cd3 170.7(7) . . ?
O41 C157 C158 127(2) . . ?
O41 C157 C159 119(2) . . ?
C159 C157 C158 113(2) . . ?
O42 C160 C161 121.1(16) . . ?
O42 C160 C162 119.0(15) . . ?
C161 C160 C162 119.9(16) . . ?
O43 C163 C164 126.1(13) . . ?
O43 C163 C165 119.9(14) . . ?
C165 C163 C164 112.8(13) . . ?
O44 C166 C167 123.8(15) . . ?
O44 C166 C168 122.6(15) . . ?
C167 C166 C168 113.3(15) . . ?
C169 C170 C171 120(2) . . ?
O45 C171 C170 136.7(18) . . ?
O45 C171 C172 120.8(17) . . ?
C170 C171 C172 102.5(17) . . ?
C172 C177 C176 120.0 . . ?
C177 C172 C171 115.9(18) . . ?
C177 C172 C173 120.0 . . ?
C173 C172 C171 124.1(18) . . ?
C174 C173 C172 120.0 . . ?
C173 C174 C175 120.0 . . ?
C176 C175 C174 120.0 . . ?
C175 C176 C177 120.0 . . ?

loop_
_geom_bond_atom_site_label_1
_geom_bond_atom_site_label_2
_geom_bond_distance
_geom_bond_site_symmetry_2
_geom_bond_publ_flag
Cd1 O1 2.213(6) . ?
Cd1 O17 2.222(6) . ?
Cd1 O18 2.334(7) . ?
Cd1 O20 2.437(6) . ?
Cd1 O21 2.327(6) . ?
Cd1 N1 2.148(11) . ?
Cd1 C72 2.716(8) . ?
Cd2 O2 2.222(6) . ?
Cd2 O14 2.317(6) . ?
Cd2 O15 2.286(7) . ?
Cd2 O16 2.216(6) . ?
Cd2 O18 2.293(6) . ?
Cd2 N2 2.312(6) . ?
Cd3 O5 2.273(6) 1_546 ?
Cd3 O13 2.312(6) 4_566 ?
Cd3 O14 2.471(6) 4_566 ?
Cd3 O15 2.548(7) 4_566 ?
Cd3 O19 2.240(9) 4_566 ?
Cd3 O39 2.345(6) . ?
Cd3 O40 2.316(6) . ?
Cd3 C30 2.748(8) 1_546 ?
Cd3 C43 2.747(8) 4_566 ?
Cd3 C156 2.656(8) . ?
Cd4 O7 2.448(5) 1_656 ?
Cd4 O8 2.244(5) 1_556 ?
Cd4 O28 2.264(5) . ?
Cd4 O30 2.228(4) . ?
Cd4 O37 2.405(5) 4_665 ?
Cd4 N13 2.284(4) . ?
Cd5 O9 2.256(6) 1_556 ?
Cd5 O30 2.234(5) . ?
Cd5 O31 2.236(12) . ?
Cd5 O32 2.310(6) . ?
Cd5 N15 2.271(16) . ?
Cd5 N16 2.332(7) . ?
Cd6 O24 2.337(5) 4_666 ?
Cd6 O29 2.281(5) . ?
Cd6 O30 2.223(4) . ?
Cd6 O33 2.225(5) . ?
Cd6 N14 2.270(4) . ?
Cd7 O7 2.408(5) 4_666 ?
Cd7 O24 2.402(5) . ?
Cd7 O25 2.368(6) . ?
Cd7 O26 2.289(6) . ?
Cd7 O36 2.245(5) 1_554 ?
Cd7 C22 2.697(7) 4_666 ?
Cd7 C93 2.717(8) . ?
Cd7 N11 2.251(7) . ?
O1 C1 1.245(13) . ?
O2 C1 1.219(13) . ?
O3 C8 1.207(9) . ?
O4 C23 1.205(10) . ?
O5 C30 1.241(12) . ?
O6 C15 1.214(9) . ?
O7 C22 1.265(9) . ?
O8 C71 1.279(10) . ?
O9 C71 1.245(10) . ?
O10 C64 1.225(9) . ?
O11 C57 1.211(8) . ?
O12 C50 1.215(8) . ?
O13 C43 1.251(12) . ?
O14 C43 1.272(12) . ?
O15 C30 1.254(12) 4_676 ?
O16 C36 1.262(12) . ?
O17 C36 1.267(12) . ?
O18 C37 1.264(12) . ?
O19 C37 1.212(14) . ?
O20 C72 1.267(11) . ?
O21 C72 1.260(11) . ?
O22 C79 1.220(9) . ?
O23 C86 1.227(8) . ?
O24 C93 1.267(10) . ?
O25 C93 1.249(10) . ?
O26 C22 1.258(10) 4_666 ?
O27 C99 1.221(8) . ?
O28 C106 1.248(9) . ?
O29 C106 1.269(9) . ?
O32 C127 1.268(11) . ?
O33 C127 1.239(10) . ?
O34 C134 1.230(8) . ?
O35 C141 1.223(8) . ?
O36 C148 1.260(10) . ?
O37 C148 1.270(9) . ?
O38 C149 1.214(9) . ?
O39 C156 1.250(11) . ?
O40 C156 1.243(11) . ?
N2 C42 1.3900 . ?
N2 C38 1.3900 . ?
C42 C41 1.3900 . ?
C41 C40 1.3900 . ?
C40 C39 1.3900 . ?
C39 C38 1.3900 . ?
N3 C5 1.430(10) . ?
N3 C8 1.355(10) . ?
N4 C15 1.360(9) . ?
N4 C16 1.419(8) . ?
N5 C23 1.356(10) . ?
N5 C24 1.419(9) . ?
N6 C47 1.415(9) . ?
N6 C50 1.358(9) . ?
N7 C64 1.358(10) . ?
N7 C65 1.424(9) . ?
N8 C57 1.359(9) . ?
N8 C58 1.412(9) . ?
N9 C76 1.414(9) . ?
N9 C79 1.349(9) . ?
N10 C86 1.347(8) . ?
N10 C87 1.406(8) . ?
N12 C99 1.343(9) . ?
N12 C100 1.421(9) . ?
N13 C112 1.3900 . ?
N13 C116 1.3900 . ?
C112 C113 1.3900 . ?
C113 C114 1.3900 . ?
C114 C115 1.3900 . ?
C115 C116 1.3900 . ?
N14 C107 1.3900 . ?
N14 C111 1.3900 . ?
C107 C108 1.3900 . ?
C108 C109 1.3900 . ?
C109 C110 1.3900 . ?
C110 C111 1.3900 . ?
N17 C131 1.420(8) . ?
N17 C134 1.353(9) . ?
N18 C141 1.361(8) . ?
N18 C142 1.403(9) . ?
N19 C149 1.328(9) . ?
N19 C150 1.425(9) . ?
C1 C2 1.505(12) . ?
C2 C3 1.377(13) . ?
C2 C7 1.363(14) . ?
C3 C4 1.379(12) . ?
C4 C5 1.375(12) . ?
C5 C6 1.377(12) . ?
C6 C7 1.383(13) . ?
C8 C9 1.512(10) . ?
C9 C10 1.399(9) . ?
C9 C14 1.377(10) . ?
C10 C11 1.390(10) . ?
C11 C12 1.382(9) . ?
C11 C15 1.500(9) . ?
C12 C13 1.397(9) . ?
C13 C14 1.374(10) . ?
C13 C23 1.509(10) . ?
C16 C17 1.376(11) . ?
C16 C21 1.374(11) . ?
C17 C18 1.369(11) . ?
C18 C19 1.388(12) . ?
C19 C20 1.384(12) . ?
C19 C22 1.504(9) . ?
C20 C21 1.371(10) . ?
C24 C25 1.366(12) . ?
C24 C29 1.378(13) . ?
C25 C26 1.390(12) . ?
C26 C27 1.353(14) . ?
C27 C28 1.383(14) . ?
C27 C30 1.488(11) . ?
C28 C29 1.378(12) . ?
C35 N1 1.3900 . ?
C35 C34 1.3900 . ?
N1 C31 1.3900 . ?
C31 C32 1.3900 . ?
C32 C33 1.3900 . ?
C33 C34 1.3900 . ?
C36 C61 1.519(11) 4_576 ?
C43 C44 1.479(11) . ?
C44 C45 1.389(13) . ?
C44 C49 1.371(15) . ?
C45 C46 1.378(11) . ?
C46 C47 1.347(13) . ?
C47 C48 1.410(13) . ?
C48 C49 1.373(12) . ?
C50 C51 1.510(9) . ?
C51 C52 1.385(9) . ?
C51 C56 1.385(9) . ?
C52 C53 1.385(9) . ?
C53 C54 1.393(9) . ?
C53 C57 1.515(9) . ?
C54 C55 1.393(9) . ?
C55 C56 1.391(9) . ?
C55 C64 1.495(9) . ?
C58 C59 1.393(11) . ?
C58 C63 1.377(10) . ?
C59 C60 1.382(12) . ?
C60 C61 1.364(12) . ?
C61 C62 1.376(11) . ?
C62 C63 1.379(10) . ?
C65 C66 1.379(11) . ?
C65 C70 1.388(11) . ?
C66 C67 1.390(11) . ?
C67 C68 1.384(11) . ?
C68 C69 1.380(11) . ?
C68 C71 1.469(10) . ?
C69 C70 1.387(11) . ?
C72 C73 1.499(11) . ?
C73 C74 1.403(11) . ?
C73 C78 1.381(12) . ?
C74 C75 1.412(11) . ?
C75 C76 1.383(11) . ?
C76 C77 1.379(11) . ?
C77 C78 1.367(11) . ?
C79 C80 1.502(9) . ?
C80 C81 1.391(9) . ?
C80 C85 1.388(9) . ?
C81 C82 1.391(9) . ?
C82 C83 1.399(9) . ?
C82 C86 1.498(9) . ?
C83 C84 1.384(9) . ?
C84 C85 1.399(9) . ?
C84 C99 1.509(8) . ?
C87 C88 1.348(10) . ?
C87 C92 1.359(11) . ?
C88 C89 1.391(10) . ?
C89 C90 1.349(11) . ?
C90 C91 1.391(12) . ?
C90 C93 1.488(10) . ?
C91 C92 1.374(12) . ?
C95 C96 1.3900 . ?
C95 C94 1.3900 . ?
C96 C97 1.3900 . ?
C97 C98 1.3900 . ?
C98 N11 1.3900 . ?
N11 C94 1.3900 . ?
C100 C101 1.402(10) . ?
C100 C105 1.385(11) . ?
C101 C102 1.371(11) . ?
C102 C103 1.398(11) . ?
C103 C104 1.391(10) . ?
C103 C106 1.491(10) . ?
C104 C105 1.380(10) . ?
C121 C120 1.3900 . ?
C121 N15 1.3900 . ?
C120 C119 1.3900 . ?
C119 C118 1.3900 . ?
C118 C117 1.3900 . ?
C117 N15 1.3900 . ?
C122 N16 1.3900 . ?
C122 C123 1.3900 . ?
N16 C126 1.3900 . ?
C126 C125 1.3900 . ?
C125 C124 1.3900 . ?
C124 C123 1.3900 . ?
C127 C128 1.494(10) . ?
C128 C129 1.368(11) . ?
C128 C133 1.394(11) . ?
C129 C130 1.388(10) . ?
C130 C131 1.381(10) . ?
C131 C132 1.374(10) . ?
C132 C133 1.381(11) . ?
C134 C135 1.518(9) . ?
C135 C136 1.393(9) . ?
C135 C140 1.361(9) . ?
C136 C137 1.396(9) . ?
C137 C138 1.392(9) . ?
C137 C149 1.504(9) . ?
C138 C139 1.396(9) . ?
C139 C140 1.409(9) . ?
C139 C141 1.506(9) . ?
C142 C143 1.397(9) . ?
C142 C147 1.395(11) . ?
C143 C144 1.382(10) . ?
C144 C145 1.399(11) . ?
C145 C146 1.359(11) . ?
C145 C148 1.489(10) . ?
C146 C147 1.401(11) . ?
C150 C151 1.392(11) . ?
C150 C155 1.381(11) . ?
C151 C152 1.363(10) . ?
C152 C153 1.400(11) . ?
C153 C154 1.372(12) . ?
C153 C156 1.501(10) . ?
C154 C155 1.373(11) . ?
O41 C157 1.229(2) . ?
C157 C158 1.539(2) . ?
C157 C159 1.539(2) . ?
O42 C160 1.230(2) . ?
C160 C161 1.539(2) . ?
C160 C162 1.540(2) . ?
O43 C163 1.230(2) . ?
C163 C164 1.540(2) . ?
C163 C165 1.540(2) . ?
O44 C166 1.230(2) . ?
C166 C167 1.540(2) . ?
C166 C168 1.540(2) . ?
O45 C171 1.231(2) . ?
C169 C170 1.539(2) . ?
C170 C171 1.540(2) . ?
C171 C172 1.540(2) . ?
C177 C172 1.3900 . ?
C177 C176 1.3900 . ?
C172 C173 1.3900 . ?
C173 C174 1.3900 . ?
C174 C175 1.3900 . ?
C175 C176 1.3900 . ?

loop_
_smtbx_masks_void_nr
_smtbx_masks_void_average_x
_smtbx_masks_void_average_y
_smtbx_masks_void_average_z
_smtbx_masks_void_volume
_smtbx_masks_void_count_electrons
_smtbx_masks_void_content
1 -0.443 -0.699 -0.181 5221.8 1204.8 ?
